data_4517682
loop_
_publ_author_name
'Taggart, Garrett A.'
'Antonio, Alexandra M.'
'Lorzing, Gregory R.'
'Yap, Glenn P. A.'
'Bloch, Eric D.'

_publ_section_title
;
 Tuning the Porosity, Solubility, and Gas-Storage Properties of
 Cuboctahedral Coordination Cages via Amide or Ester Functionalization.
;
_journal_issue 22
_journal_name_full 'ACS applied materials &amp; interfaces'
_journal_page_first 24913
_journal_page_last 24919
_journal_paper_doi 10.1021/acsami.0c06434
_journal_volume 12
_journal_year 2020
_chemical_formula_moiety 'C372 H246 Cu24 N24 O142'
_chemical_formula_sum 'C372 H246 Cu24 N24 O142'
_chemical_formula_weight 8848.87
_space_group_crystal_system monoclinic
_space_group_IT_number 15
_space_group_name_Hall '-C 2yc'
_space_group_name_H-M_alt 'C 1 2/c 1'
_atom_sites_solution_hydrogens geom
_atom_sites_solution_primary iterative
_atom_sites_solution_secondary difmap
_audit_creation_method SHELXL-2018/3
_cell_angle_alpha 90
_cell_angle_beta 90.828(2)
_cell_angle_gamma 90
_cell_formula_units_Z 4
_cell_length_a 35.3300(13)
_cell_length_b 36.5192(13)
_cell_length_c 45.1327(16)
_cell_measurement_reflns_used 9113
_cell_measurement_temperature 200(2)
_cell_measurement_theta_max 50.56
_cell_measurement_theta_min 3.48
_cell_volume 58225(4)
_computing_cell_refinement 'Bruker SAINT'
_computing_data_collection 'Bruker APEX2'
_computing_data_reduction 'Bruker SAINT'
_computing_molecular_graphics 'Bruker SHELXTL'
_computing_publication_material 'Bruker SHELXTL'
_computing_structure_refinement 'SHELXL-2018/3 (Sheldrick, 2018)'
_computing_structure_solution 'SHELXS-97 (Sheldrick 2008)'
_diffrn_ambient_temperature 200(2)
_diffrn_detector_area_resol_mean 8.33
_diffrn_measured_fraction_theta_full 0.955
_diffrn_measured_fraction_theta_max 0.955
_diffrn_measurement_device_type 'Bruker AXS APEX diffractometer'
_diffrn_measurement_method '\f and \w scans'
_diffrn_radiation_type CuK\a
_diffrn_radiation_wavelength 1.54178
_diffrn_reflns_av_R_equivalents 0.0627
_diffrn_reflns_av_unetI/netI 0.0681
_diffrn_reflns_Laue_measured_fraction_full 0.955
_diffrn_reflns_Laue_measured_fraction_max 0.955
_diffrn_reflns_limit_h_max 35
_diffrn_reflns_limit_h_min -34
_diffrn_reflns_limit_k_max 36
_diffrn_reflns_limit_k_min -35
_diffrn_reflns_limit_l_max 45
_diffrn_reflns_limit_l_min -44
_diffrn_reflns_number 90650
_diffrn_reflns_point_group_measured_fraction_full 0.955
_diffrn_reflns_point_group_measured_fraction_max 0.955
_diffrn_reflns_theta_full 50.517
_diffrn_reflns_theta_max 50.517
_diffrn_reflns_theta_min 1.740
_exptl_absorpt_coefficient_mu 1.458
_exptl_absorpt_correction_T_max 0.7500
_exptl_absorpt_correction_T_min 0.5202
_exptl_absorpt_correction_type multi-scan
_exptl_absorpt_process_details
; 
 SADABS 2016/2: Krause, L., Herbst-Irmer, R., Sheldrick G.M. & Stalke D., 
 J. Appl. Cryst. 48 (2015) 3-10 
;
_exptl_crystal_colour green
_exptl_crystal_density_diffrn 1.009
_exptl_crystal_description block
_exptl_crystal_F_000 17912
_exptl_crystal_size_max 0.2
_exptl_crystal_size_mid 0.1
_exptl_crystal_size_min 0.1
_refine_diff_density_max 2.234
_refine_diff_density_min -0.803
_refine_diff_density_rms 0.151
_refine_ls_extinction_method none
_refine_ls_goodness_of_fit_ref 2.037
_refine_ls_hydrogen_treatment constr
_refine_ls_matrix_type full
_refine_ls_number_parameters 2254
_refine_ls_number_reflns 29256
_refine_ls_number_restraints 4019
_refine_ls_restrained_S_all 2.017
_refine_ls_R_factor_all 0.2294
_refine_ls_R_factor_gt 0.1764
_refine_ls_shift/su_max 0.002
_refine_ls_shift/su_mean 0.000
_refine_ls_structure_factor_coef Fsqd
_refine_ls_weighting_details 'w=1/[\s^2^(Fo^2^)+(0.2000P)^2^] where P=(Fo^2^+2Fc^2^)/3'
_refine_ls_weighting_scheme calc
_refine_ls_wR_factor_gt 0.4539
_refine_ls_wR_factor_ref 0.5356
_reflns_Friedel_coverage 0.000
_reflns_number_gt 16956
_reflns_number_total 29256
_reflns_threshold_expression 'I > 2\s(I)'
_cod_data_source_file am0c06434_si_007.cif
_cod_data_source_block eric106_sq_sq
_cod_depositor_comments
;Adding full bibliography for 4517681--4517688.cif.

 Adding full bibliography for 4517681--4517688.cif.
;
_cod_original_sg_symbol_H-M 'C 2/c'
_cod_database_code 4517682
_shelx_shelxl_version_number 2018/3
_shelx_space_group_comment
; 
The symmetry employed for this shelxl refinement is uniquely defined 
by the following loop, which should always be used as a source of 
symmetry information in preference to the above space-group names. 
They are only intended as comments. 
;

loop_
_space_group_symop_operation_xyz
'x, y, z'
'-x, y, -z+1/2'
'x+1/2, y+1/2, z'
'-x+1/2, y+1/2, -z+1/2'
'-x, -y, -z'
'x, -y, z-1/2'
'-x+1/2, -y+1/2, -z'
'x+1/2, -y+1/2, z-1/2'

loop_
_atom_site_label
_atom_site_type_symbol
_atom_site_fract_x
_atom_site_fract_y
_atom_site_fract_z
_atom_site_U_iso_or_equiv
_atom_site_adp_type
_atom_site_occupancy
_atom_site_site_symmetry_order
_atom_site_calc_flag
_atom_site_refinement_flags_posn
_atom_site_refinement_flags_adp
_atom_site_refinement_flags_occupancy
_atom_site_disorder_assembly
_atom_site_disorder_group
Cu1 Cu 0.88981(7) 0.64312(7) 0.39055(5) 0.0853(8) Uani 1 1 d . . . . .
Cu2 Cu 0.93768(7) 0.60678(7) 0.35740(5) 0.0873(8) Uani 1 1 d . . . . .
Cu3 Cu 0.83088(7) 0.55916(7) 0.55141(4) 0.0818(7) Uani 1 1 d . . . . .
Cu4 Cu 0.86122(7) 0.49621(7) 0.56798(5) 0.0869(8) Uani 1 1 d . . . . .
Cu5 Cu 0.68472(7) 0.56532(7) 0.41641(5) 0.0833(8) Uani 1 1 d . . . . .
Cu6 Cu 0.66155(7) 0.50425(8) 0.39033(5) 0.0910(8) Uani 1 1 d . . . . .
Cu7 Cu 0.69046(6) 0.66384(7) 0.65782(4) 0.0774(7) Uani 1 1 d . . . . .
Cu8 Cu 0.66877(6) 0.63288(7) 0.70790(4) 0.0816(8) Uani 1 1 d . . . . .
Cu9 Cu 0.54297(6) 0.68048(7) 0.52049(4) 0.0774(7) Uani 1 1 d . . . . .
Cu10 Cu 0.47352(6) 0.65487(7) 0.52714(5) 0.0823(8) Uani 1 1 d . . . . .
Cu11 Cu 0.60595(7) 0.75693(8) 0.36133(5) 0.0880(8) Uani 1 1 d . . . . .
Cu12 Cu 0.55554(7) 0.76033(8) 0.31801(5) 0.0935(9) Uani 1 1 d . . . . .
O1 O 0.8535(5) 0.6796(5) 0.4144(3) 0.149(6) Uani 1 1 d . . . . .
O2 O 0.8060(5) 0.6111(4) 0.5429(5) 0.176(7) Uani 1 1 d . . . . .
O3 O 0.7118(6) 0.6898(5) 0.6182(3) 0.157(6) Uani 1 1 d . . . . .
O4 O 0.6010(4) 0.6981(5) 0.5145(6) 0.201(10) Uani 1 1 d . . . . .
O5 O 0.6494(6) 0.7509(5) 0.3965(4) 0.180(8) Uani 1 1 d . . . . .
O6 O 0.7125(7) 0.6120(5) 0.4375(3) 0.196(10) Uani 1 1 d . . . . .
O7 O 0.6492(5) 0.6082(5) 0.7489(3) 0.162(7) Uani 1 1 d . . . . .
O8 O 0.9807(5) 0.5734(4) 0.3341(3) 0.143(6) Uani 1 1 d . . . . .
O10 O 0.8927(6) 0.4425(5) 0.5766(4) 0.182(8) Uani 1 1 d . . . . .
O11 O 0.6358(4) 0.4508(5) 0.3730(3) 0.159(7) Uani 1 1 d . . . . .
O12 O 0.4162(3) 0.6299(5) 0.5299(3) 0.138(5) Uani 1 1 d . . . . .
O1_1 O 0.8842(3) 0.6744(3) 0.3549(2) 0.092(3) Uani 1 1 d . U . . .
O2_1 O 0.9264(3) 0.6436(3) 0.3264(2) 0.089(3) Uani 1 1 d . U . . .
O3_1 O 0.8347(3) 0.7925(3) 0.3276(2) 0.090(3) Uani 1 1 d . U . . .
O4_1 O 0.8556(3) 0.8214(3) 0.2847(2) 0.093(3) Uani 1 1 d . U . . .
O5_1 O 0.9385(8) 0.7755(6) 0.2215(6) 0.249(8) Uani 1 1 d D U . . .
N1_1 N 0.9329(6) 0.7199(6) 0.2363(4) 0.167(5) Uani 1 1 d D U . . .
H1N_1 H 0.943025 0.698091 0.233898 0.200 Uiso 1 1 calc R U . . .
C1_1 C 0.8779(3) 0.7300(3) 0.31584(18) 0.088(3) Uani 1 1 d G U . . .
H1_1 H 0.865028 0.731667 0.334136 0.106 Uiso 1 1 calc R U . . .
C2_1 C 0.8991(3) 0.6990(3) 0.3094(2) 0.091(3) Uani 1 1 d DG U . . .
C3_1 C 0.9179(3) 0.6966(3) 0.2826(2) 0.106(4) Uani 1 1 d G U . . .
H3_1 H 0.932332 0.675386 0.278194 0.128 Uiso 1 1 calc R U . . .
C4_1 C 0.9155(4) 0.7251(4) 0.2623(2) 0.128(4) Uani 1 1 d G U . . .
C5_1 C 0.8943(4) 0.7561(3) 0.2688(2) 0.112(4) Uani 1 1 d G U . . .
H5_1 H 0.892726 0.775646 0.254900 0.135 Uiso 1 1 calc R U . . .
C6_1 C 0.8755(3) 0.7586(3) 0.2955(2) 0.094(3) Uani 1 1 d DG U . . .
C7_1 C 0.9042(5) 0.6700(4) 0.3330(3) 0.085(3) Uani 1 1 d D U . . .
C8_1 C 0.8546(4) 0.7933(4) 0.3029(4) 0.086(3) Uani 1 1 d D U . . .
C9_1 C 0.9368(6) 0.7427(6) 0.2139(4) 0.201(5) Uani 1 1 d D U . . .
C10_1 C 0.9415(8) 0.7279(7) 0.1825(4) 0.218(6) Uani 1 1 d D U . . .
H10A_1 H 0.951041 0.702405 0.183385 0.262 Uiso 1 1 calc R U . . .
H10B_1 H 0.916726 0.727795 0.172039 0.262 Uiso 1 1 calc R U . . .
C11_1 C 0.9692(6) 0.7517(5) 0.1660(3) 0.228(6) Uani 1 1 d DG U . . .
C12_1 C 0.9568(6) 0.7835(6) 0.1519(5) 0.233(7) Uani 1 1 d DG U . . .
H12_1 H 0.930866 0.790242 0.152512 0.280 Uiso 1 1 calc R U . . .
C13_1 C 0.9824(8) 0.8054(5) 0.1370(5) 0.237(7) Uani 1 1 d G U . . .
H13_1 H 0.974010 0.827119 0.127362 0.285 Uiso 1 1 calc R U . . .
C14_1 C 1.0204(8) 0.7956(7) 0.1361(5) 0.239(7) Uani 1 1 d G U . . .
H14_1 H 1.037930 0.810522 0.125931 0.287 Uiso 1 1 calc R U . . .
C15_1 C 1.0328(6) 0.7638(8) 0.1502(6) 0.241(7) Uani 1 1 d G U . . .
H15_1 H 1.058705 0.757048 0.149650 0.290 Uiso 1 1 calc R U . . .
C16_1 C 1.0071(7) 0.7419(6) 0.1652(5) 0.239(7) Uani 1 1 d DG U . . .
H16_1 H 1.015561 0.720170 0.174800 0.286 Uiso 1 1 calc R U . . .
O1_2 O 0.8700(3) 0.5596(3) 0.5199(2) 0.093(3) Uani 1 1 d . U . . .
O2_2 O 0.8919(4) 0.5044(3) 0.5335(2) 0.099(3) Uani 1 1 d . U . . .
O3_2 O 0.9006(3) 0.6091(3) 0.4228(2) 0.089(3) Uani 1 1 d . U . . .
O4_2 O 0.9429(3) 0.5773(3) 0.3935(2) 0.096(3) Uani 1 1 d . U . . .
O5_2 O 0.9863(6) 0.4372(5) 0.4959(3) 0.175(6) Uani 1 1 d D U . . .
N1_2 N 0.9826(5) 0.4705(4) 0.4534(3) 0.132(4) Uani 1 1 d D U . . .
H1N_2 H 0.991462 0.470241 0.435263 0.158 Uiso 1 1 calc R U . . .
C1_2 C 0.9094(3) 0.5574(3) 0.4670(2) 0.092(3) Uani 1 1 d G U . . .
H1_2 H 0.892563 0.577284 0.469864 0.110 Uiso 1 1 calc R U . . .
C2_2 C 0.9132(3) 0.5304(3) 0.48857(18) 0.092(3) Uani 1 1 d DG U . . .
C3_2 C 0.9378(4) 0.5012(3) 0.4843(2) 0.107(4) Uani 1 1 d G U . . .
H3_2 H 0.940359 0.482828 0.499098 0.128 Uiso 1 1 calc R U . . .
C4_2 C 0.9586(4) 0.4990(3) 0.4585(3) 0.118(4) Uani 1 1 d G U . . .
C5_2 C 0.9549(3) 0.5260(3) 0.4369(2) 0.113(4) Uani 1 1 d G U . . .
H5_2 H 0.969134 0.524471 0.419288 0.135 Uiso 1 1 calc R U . . .
C6_2 C 0.9303(3) 0.5551(3) 0.4412(2) 0.096(3) Uani 1 1 d DG U . . .
C7_2 C 0.8891(5) 0.5302(5) 0.5161(3) 0.085(3) Uani 1 1 d D U . . .
C8_2 C 0.9236(5) 0.5811(4) 0.4158(3) 0.087(3) Uani 1 1 d D U . . .
C9_2 C 0.9954(5) 0.4430(4) 0.4702(3) 0.146(4) Uani 1 1 d D U . . .
C10_2 C 1.0232(6) 0.4155(4) 0.4578(4) 0.160(5) Uani 1 1 d D U . . .
H10A_2 H 1.019138 0.413916 0.436075 0.192 Uiso 1 1 calc R U . . .
H10B_2 H 1.049212 0.424756 0.461356 0.192 Uiso 1 1 calc R U . . .
C11_2 C 1.0202(4) 0.3775(4) 0.4708(3) 0.176(5) Uani 1 1 d DG U . . .
C12_2 C 1.0306(6) 0.3712(4) 0.5002(3) 0.181(6) Uani 1 1 d DG U . . .
H12_2 H 1.039281 0.390896 0.512236 0.217 Uiso 1 1 calc R U . . .
C13_2 C 1.0282(7) 0.3361(5) 0.5120(3) 0.190(6) Uani 1 1 d G U . . .
H13_2 H 1.035350 0.331821 0.532034 0.228 Uiso 1 1 calc R U . . .
C14_2 C 1.0155(6) 0.3073(4) 0.4943(5) 0.199(6) Uani 1 1 d G U . . .
H14_2 H 1.013914 0.283310 0.502367 0.239 Uiso 1 1 calc R U . . .
C15_2 C 1.0051(7) 0.3136(4) 0.4649(5) 0.205(6) Uani 1 1 d G U . . .
H15_2 H 0.996408 0.293874 0.452902 0.246 Uiso 1 1 calc R U . . .
C16_2 C 1.0074(6) 0.3487(5) 0.4532(3) 0.198(6) Uani 1 1 d DG U . . .
H16_2 H 1.000338 0.352948 0.433103 0.238 Uiso 1 1 calc R U . . .
O1_3 O 0.8538(3) 0.6079(3) 0.3751(2) 0.094(3) Uani 1 1 d . U . . .
O2_3 O 0.8939(3) 0.5779(3) 0.3449(2) 0.090(3) Uani 1 1 d . U . . .
O3_3 O 0.7269(3) 0.5592(3) 0.3902(2) 0.093(3) Uani 1 1 d . U . . .
O4_3 O 0.7078(3) 0.5073(3) 0.3673(2) 0.101(3) Uani 1 1 d . U . . .
O5_3 O 0.8758(5) 0.4752(6) 0.2902(4) 0.209(7) Uani 1 1 d D U . . .
N1_3 N 0.8129(5) 0.4786(5) 0.2980(4) 0.150(4) Uani 1 1 d D U . . .
H1N_3 H 0.791578 0.470113 0.290344 0.180 Uiso 1 1 calc R U . . .
C1_3 C 0.7962(3) 0.5577(3) 0.36229(19) 0.085(3) Uani 1 1 d G U . . .
H1_3 H 0.792305 0.575922 0.376991 0.102 Uiso 1 1 calc R U . . .
C2_3 C 0.8306(3) 0.5559(3) 0.3477(2) 0.091(3) Uani 1 1 d DG U . . .
C3_3 C 0.8363(3) 0.5293(3) 0.3262(2) 0.113(4) Uani 1 1 d G U . . .
H3_3 H 0.859765 0.528069 0.316297 0.136 Uiso 1 1 calc R U . . .
C4_3 C 0.8076(4) 0.5046(3) 0.3193(2) 0.121(4) Uani 1 1 d G U . . .
C5_3 C 0.7733(3) 0.5064(3) 0.3338(2) 0.107(4) Uani 1 1 d G U . . .
H5_3 H 0.753689 0.489460 0.329053 0.128 Uiso 1 1 calc R U . . .
C6_3 C 0.7676(2) 0.5330(3) 0.3553(2) 0.095(3) Uani 1 1 d DG U . . .
C7_3 C 0.8612(5) 0.5824(5) 0.3576(4) 0.086(3) Uani 1 1 d D U . . .
C8_3 C 0.7319(4) 0.5336(6) 0.3735(4) 0.096(3) Uani 1 1 d D U . . .
C9_3 C 0.8438(5) 0.4633(5) 0.2864(3) 0.173(5) Uani 1 1 d D U . . .
C10_3 C 0.8394(7) 0.4300(5) 0.2669(3) 0.183(5) Uani 1 1 d D U . . .
H10A_3 H 0.813996 0.419389 0.269947 0.220 Uiso 1 1 calc R U . . .
H10B_3 H 0.858331 0.411502 0.273218 0.220 Uiso 1 1 calc R U . . .
C11_3 C 0.8441(4) 0.4373(5) 0.2342(3) 0.192(5) Uani 1 1 d DG U . . .
C12_3 C 0.8555(6) 0.4717(5) 0.2248(4) 0.201(6) Uani 1 1 d DG U . . .
H12_3 H 0.859789 0.490696 0.238828 0.241 Uiso 1 1 calc R U . . .
C13_3 C 0.8605(7) 0.4784(5) 0.1948(4) 0.207(6) Uani 1 1 d G U . . .
H13_3 H 0.868208 0.501980 0.188314 0.249 Uiso 1 1 calc R U . . .
C14_3 C 0.8541(6) 0.4507(7) 0.1742(3) 0.206(7) Uani 1 1 d G U . . .
H14_3 H 0.857545 0.455238 0.153726 0.248 Uiso 1 1 calc R U . . .
C15_3 C 0.8428(7) 0.4162(6) 0.1837(3) 0.205(6) Uani 1 1 d G U . . .
H15_3 H 0.838463 0.397212 0.169652 0.246 Uiso 1 1 calc R U . . .
C16_3 C 0.8378(6) 0.4095(5) 0.2137(4) 0.203(6) Uani 1 1 d DG U . . .
H16_3 H 0.830044 0.385928 0.220166 0.243 Uiso 1 1 calc R U . . .
O1_4 O 0.7141(3) 0.6155(3) 0.6500(2) 0.089(3) Uani 1 1 d . U . . .
O2_4 O 0.6965(3) 0.5903(3) 0.6949(2) 0.086(3) Uani 1 1 d . U . . .
O3_4 O 0.7964(3) 0.5496(3) 0.5849(2) 0.090(3) Uani 1 1 d . U . . .
O4_4 O 0.8249(3) 0.4979(3) 0.5996(2) 0.093(3) Uani 1 1 d . U . . .
O5_4 O 0.7556(7) 0.4983(6) 0.7416(5) 0.223(7) Uani 1 1 d D U . . .
N1_4 N 0.7685(6) 0.4719(6) 0.6985(4) 0.165(5) Uani 1 1 d D U . . .
H1N_4 H 0.773117 0.450385 0.690511 0.197 Uiso 1 1 calc R U . . .
C1_4 C 0.7560(3) 0.5557(3) 0.63616(19) 0.082(3) Uani 1 1 d G U . . .
H1_4 H 0.753395 0.574816 0.621992 0.098 Uiso 1 1 calc R U . . .
C2_4 C 0.7369(3) 0.5577(3) 0.6628(2) 0.086(3) Uani 1 1 d DG U . . .
C3_4 C 0.7407(3) 0.5297(3) 0.68353(18) 0.104(4) Uani 1 1 d G U . . .
H3_4 H 0.727643 0.531070 0.701732 0.124 Uiso 1 1 calc R U . . .
C4_4 C 0.7637(4) 0.4998(3) 0.6776(2) 0.123(4) Uani 1 1 d G U . . .
C5_4 C 0.7829(3) 0.4978(3) 0.6510(2) 0.102(4) Uani 1 1 d G U . . .
H5_4 H 0.798618 0.477390 0.646935 0.123 Uiso 1 1 calc R U . . .
C6_4 C 0.7790(3) 0.5258(3) 0.63025(18) 0.086(3) Uani 1 1 d DG U . . .
C7_4 C 0.7134(4) 0.5911(4) 0.6704(3) 0.080(3) Uani 1 1 d D U . . .
C8_4 C 0.8028(4) 0.5251(5) 0.6026(3) 0.083(3) Uani 1 1 d D U . . .
C9_4 C 0.7676(6) 0.4711(5) 0.7279(4) 0.197(5) Uani 1 1 d D U . . .
C10_4 C 0.7787(6) 0.4364(7) 0.7445(5) 0.217(6) Uani 1 1 d D U . . .
H10A_4 H 0.792044 0.419828 0.730768 0.260 Uiso 1 1 calc R U . . .
H10B_4 H 0.796661 0.442833 0.760754 0.260 Uiso 1 1 calc R U . . .
C11_4 C 0.7454(6) 0.4164(5) 0.7573(4) 0.241(6) Uani 1 1 d DG U . . .
C12_4 C 0.7143(7) 0.4078(7) 0.7395(4) 0.258(7) Uani 1 1 d DG U . . .
H12_4 H 0.714075 0.414286 0.719108 0.309 Uiso 1 1 calc R U . . .
C13_4 C 0.6834(7) 0.3898(7) 0.7515(6) 0.262(8) Uani 1 1 d G U . . .
H13_4 H 0.662121 0.383933 0.739287 0.314 Uiso 1 1 calc R U . . .
C14_4 C 0.6837(7) 0.3803(6) 0.7813(7) 0.264(8) Uani 1 1 d G U . . .
H14_4 H 0.662599 0.368013 0.789512 0.317 Uiso 1 1 calc R U . . .
C15_4 C 0.7148(8) 0.3889(8) 0.7992(5) 0.259(8) Uani 1 1 d G U . . .
H15_4 H 0.715030 0.382446 0.819559 0.311 Uiso 1 1 calc R U . . .
C16_4 C 0.7457(7) 0.4069(7) 0.7872(4) 0.251(7) Uani 1 1 d DG U . . .
H16_4 H 0.766984 0.412799 0.799380 0.301 Uiso 1 1 calc R U . . .
O1_5 O 0.7083(3) 0.5320(4) 0.4435(2) 0.096(3) Uani 1 1 d . U . . .
O2_5 O 0.6909(3) 0.4784(3) 0.4222(2) 0.095(3) Uani 1 1 d . U . . .
O3_5 O 0.7983(3) 0.5291(3) 0.5268(2) 0.091(3) Uani 1 1 d . U . . .
O4_5 O 0.8234(3) 0.4739(3) 0.5416(2) 0.091(3) Uani 1 1 d . U . . .
O5_5 O 0.7307(8) 0.3667(7) 0.4334(6) 0.255(8) Uani 1 1 d D U . . .
N1_5 N 0.7697(7) 0.3808(6) 0.4709(5) 0.190(5) Uani 1 1 d D U . . .
H1N_5 H 0.788404 0.371742 0.481683 0.228 Uiso 1 1 calc R U . . .
C1_5 C 0.7543(3) 0.4939(3) 0.4831(2) 0.093(3) Uani 1 1 d G U . . .
H1_5 H 0.751731 0.519678 0.484988 0.112 Uiso 1 1 calc R U . . .
C2_5 C 0.7338(3) 0.4753(3) 0.4613(2) 0.097(3) Uani 1 1 d DG U . . .
C3_5 C 0.7376(4) 0.4375(3) 0.4585(3) 0.126(4) Uani 1 1 d G U . . .
H3_5 H 0.723574 0.424796 0.443629 0.152 Uiso 1 1 calc R U . . .
C4_5 C 0.7618(4) 0.4184(3) 0.4775(3) 0.148(4) Uani 1 1 d G U . . .
C5_5 C 0.7822(4) 0.4371(3) 0.4993(3) 0.128(4) Uani 1 1 d G U . . .
H5_5 H 0.798766 0.424015 0.512304 0.154 Uiso 1 1 calc R U . . .
C6_5 C 0.7785(3) 0.4748(3) 0.5021(2) 0.100(3) Uani 1 1 d DG U . . .
C7_5 C 0.7098(5) 0.4986(5) 0.4403(3) 0.086(3) Uani 1 1 d D U . . .
C8_5 C 0.8026(5) 0.4948(5) 0.5252(3) 0.085(3) Uani 1 1 d D U . . .
C9_5 C 0.7548(7) 0.3566(6) 0.4519(5) 0.232(6) Uani 1 1 d D U . . .
C10_5 C 0.7653(11) 0.3164(6) 0.4532(5) 0.265(7) Uani 1 1 d D U . . .
C11_5 C 0.7636(7) 0.2977(5) 0.4233(5) 0.292(7) Uani 1 1 d DG U . . .
C12_5 C 0.7574(9) 0.2602(5) 0.4216(6) 0.301(8) Uani 1 1 d DG U . . .
H12_5 H 0.754238 0.246238 0.439157 0.361 Uiso 1 1 calc R U . . .
C13_5 C 0.7557(10) 0.2430(6) 0.3941(7) 0.309(9) Uani 1 1 d G U . . .
H13_5 H 0.751511 0.217348 0.392898 0.371 Uiso 1 1 calc R U . . .
C14_5 C 0.7603(9) 0.2634(9) 0.3684(6) 0.311(9) Uani 1 1 d G U . . .
H14_5 H 0.759221 0.251635 0.349603 0.373 Uiso 1 1 calc R U . . .
C15_5 C 0.7665(10) 0.3009(9) 0.3701(5) 0.309(9) Uani 1 1 d G U . . .
H15_5 H 0.769657 0.314812 0.352567 0.371 Uiso 1 1 calc R U . . .
C16_5 C 0.7681(9) 0.3181(6) 0.3976(6) 0.302(8) Uani 1 1 d DG U . . .
H16_5 H 0.772382 0.343703 0.398827 0.362 Uiso 1 1 calc R U . . .
O1_6 O 0.6104(3) 0.7059(3) 0.3493(2) 0.098(3) Uani 1 1 d . U . . .
O2_6 O 0.5709(3) 0.7085(4) 0.3102(2) 0.098(3) Uani 1 1 d . U . . .
O3_6 O 0.6553(3) 0.5891(3) 0.3840(2) 0.096(3) Uani 1 1 d . U . . .
O4_6 O 0.6382(4) 0.5367(4) 0.3616(2) 0.102(3) Uani 1 1 d . U . . .
O5_6 O 0.5702(7) 0.5206(5) 0.2775(4) 0.208(7) Uani 1 1 d D U . . .
N1_6 N 0.5667(5) 0.5837(5) 0.2688(3) 0.146(4) Uani 1 1 d D U . . .
H1N_6 H 0.557838 0.599602 0.255817 0.175 Uiso 1 1 calc R U . . .
C1_6 C 0.6148(3) 0.6309(3) 0.34419(19) 0.093(3) Uani 1 1 d G U . . .
H1_6 H 0.625722 0.642417 0.361129 0.112 Uiso 1 1 calc R U . . .
C2_6 C 0.5957(3) 0.6517(3) 0.3230(2) 0.100(3) Uani 1 1 d DG U . . .
C3_6 C 0.5797(3) 0.6348(3) 0.2982(2) 0.111(4) Uani 1 1 d G U . . .
H3_6 H 0.566597 0.648996 0.283686 0.133 Uiso 1 1 calc R U . . .
C4_6 C 0.5828(4) 0.5971(4) 0.2946(2) 0.121(4) Uani 1 1 d G U . . .
C5_6 C 0.6020(3) 0.5763(3) 0.3158(2) 0.106(4) Uani 1 1 d G U . . .
H5_6 H 0.604130 0.550565 0.313399 0.127 Uiso 1 1 calc R U . . .
C6_6 C 0.6180(3) 0.5932(3) 0.3406(2) 0.094(3) Uani 1 1 d DG U . . .
C7_6 C 0.5907(5) 0.6925(4) 0.3276(4) 0.094(3) Uani 1 1 d D U . . .
C8_6 C 0.6369(5) 0.5715(5) 0.3662(3) 0.090(3) Uani 1 1 d D U . . .
C9_6 C 0.5637(5) 0.5481(5) 0.2621(4) 0.176(5) Uani 1 1 d D U . . .
C10_6 C 0.5523(5) 0.5374(7) 0.2308(4) 0.189(5) Uani 1 1 d D U . . .
H10A_6 H 0.536697 0.514890 0.231461 0.227 Uiso 1 1 calc R U . . .
H10B_6 H 0.536373 0.557117 0.222064 0.227 Uiso 1 1 calc R U . . .
C11_6 C 0.5857(5) 0.5308(5) 0.2109(3) 0.205(6) Uani 1 1 d DG U . . .
C12_6 C 0.5973(6) 0.4953(5) 0.2045(4) 0.216(6) Uani 1 1 d DG U . . .
H12_6 H 0.584099 0.475026 0.212472 0.259 Uiso 1 1 calc R U . . .
C13_6 C 0.6281(7) 0.4896(6) 0.1863(5) 0.223(7) Uani 1 1 d G U . . .
H13_6 H 0.636085 0.465415 0.181885 0.267 Uiso 1 1 calc R U . . .
C14_6 C 0.6474(5) 0.5194(8) 0.1746(4) 0.225(7) Uani 1 1 d G U . . .
H14_6 H 0.668526 0.515470 0.162179 0.270 Uiso 1 1 calc R U . . .
C15_6 C 0.6358(7) 0.5548(7) 0.1811(5) 0.222(7) Uani 1 1 d G U . . .
H15_6 H 0.648982 0.575135 0.173060 0.267 Uiso 1 1 calc R U . . .
C16_6 C 0.6049(6) 0.5605(5) 0.1992(5) 0.214(6) Uani 1 1 d DG U . . .
H16_6 H 0.596996 0.584747 0.203647 0.257 Uiso 1 1 calc R U . . .
O1_7 O 0.6388(3) 0.5631(3) 0.4405(2) 0.080(3) Uani 1 1 d . U . . .
O2_7 O 0.6189(3) 0.5107(3) 0.4178(2) 0.084(3) Uani 1 1 d . U . . .
O3_7 O 0.5515(3) 0.6319(3) 0.50192(19) 0.077(3) Uani 1 1 d . U . . .
O4_7 O 0.4903(3) 0.6123(3) 0.5047(2) 0.087(3) Uani 1 1 d . U . . .
O5_7 O 0.4374(4) 0.5094(4) 0.4760(3) 0.128(4) Uani 1 1 d D U . . .
N1_7 N 0.4884(4) 0.4904(5) 0.4514(3) 0.108(3) Uani 1 1 d D U . . .
H1N_7 H 0.497175 0.471902 0.441079 0.130 Uiso 1 1 calc R U . . .
C1_7 C 0.5704(3) 0.5716(3) 0.4675(2) 0.081(3) Uani 1 1 d G U . . .
H1_7 H 0.589310 0.589649 0.470966 0.097 Uiso 1 1 calc R U . . .
C2_7 C 0.5785(2) 0.5412(3) 0.4501(2) 0.081(3) Uani 1 1 d DG U . . .
C3_7 C 0.5509(3) 0.5147(2) 0.4450(2) 0.085(3) Uani 1 1 d G U . . .
H3_7 H 0.556401 0.493915 0.433175 0.102 Uiso 1 1 calc R U . . .
C4_7 C 0.5152(3) 0.5187(3) 0.4572(2) 0.092(3) Uani 1 1 d G U . . .
C5_7 C 0.5072(2) 0.5491(3) 0.4745(2) 0.086(3) Uani 1 1 d G U . . .
H5_7 H 0.482768 0.551780 0.482844 0.103 Uiso 1 1 calc R U . . .
C6_7 C 0.5348(3) 0.5755(2) 0.47965(19) 0.082(3) Uani 1 1 d DG U . . .
C7_7 C 0.6154(4) 0.5382(5) 0.4333(3) 0.082(3) Uani 1 1 d D U . . .
C8_7 C 0.5253(4) 0.6103(4) 0.4970(3) 0.072(3) Uani 1 1 d D U . . .
C9_7 C 0.4519(4) 0.4873(4) 0.4591(3) 0.127(4) Uani 1 1 d D U . . .
C10_7 C 0.4279(4) 0.4563(5) 0.4470(5) 0.149(5) Uani 1 1 d D U . . .
H10A_7 H 0.432449 0.434586 0.459634 0.179 Uiso 1 1 calc R U . . .
H10B_7 H 0.437035 0.450296 0.426946 0.179 Uiso 1 1 calc R U . . .
C11_7 C 0.3856(4) 0.4623(4) 0.4447(3) 0.179(5) Uani 1 1 d DG U . . .
C12_7 C 0.3639(5) 0.4680(6) 0.4698(3) 0.195(6) Uani 1 1 d DG U . . .
H12_7 H 0.375643 0.468305 0.488850 0.234 Uiso 1 1 calc R U . . .
C13_7 C 0.3251(5) 0.4733(7) 0.4669(4) 0.203(6) Uani 1 1 d G U . . .
H13_7 H 0.310263 0.477265 0.484019 0.244 Uiso 1 1 calc R U . . .
C14_7 C 0.3079(4) 0.4729(6) 0.4390(5) 0.212(6) Uani 1 1 d G U . . .
H14_7 H 0.281366 0.476544 0.437043 0.255 Uiso 1 1 calc R U . . .
C15_7 C 0.3296(5) 0.4672(7) 0.4140(4) 0.204(6) Uani 1 1 d G U . . .
H15_7 H 0.317849 0.466862 0.394896 0.245 Uiso 1 1 calc R U . . .
C16_7 C 0.3684(5) 0.4618(6) 0.4168(3) 0.193(6) Uani 1 1 d DG U . . .
H16_7 H 0.383229 0.457901 0.399726 0.232 Uiso 1 1 calc R U . . .
O1_8 O 0.8577(3) 0.7286(4) 0.6705(2) 0.108(3) Uani 1 1 d . U . . .
O2_8 O 0.9027(3) 0.7214(4) 0.7062(2) 0.101(3) Uani 1 1 d . U . . .
O3_8 O 0.7359(3) 0.6771(3) 0.6808(2) 0.091(3) Uani 1 1 d . U . . .
O4_8 O 0.7155(3) 0.6528(3) 0.7250(2) 0.094(3) Uani 1 1 d . U . . .
O5_8 O 0.8877(4) 0.6915(5) 0.7995(3) 0.134(5) Uani 1 1 d D U . . .
N1_8 N 0.8286(4) 0.6697(5) 0.7924(3) 0.130(4) Uani 1 1 d D U . . .
H1N_8 H 0.809021 0.660957 0.801931 0.156 Uiso 1 1 calc R U . . .
C1_8 C 0.8046(3) 0.6944(3) 0.70353(16) 0.104(4) Uani 1 1 d G U . . .
H1_8 H 0.798429 0.699894 0.683461 0.125 Uiso 1 1 calc R U . . .
C2_8 C 0.8404(3) 0.7024(3) 0.7149(2) 0.109(3) Uani 1 1 d DG U . . .
C3_8 C 0.8493(2) 0.6943(4) 0.7443(2) 0.113(4) Uani 1 1 d G U . . .
H3_8 H 0.873809 0.699840 0.752014 0.136 Uiso 1 1 calc R U . . .
C4_8 C 0.8225(3) 0.6782(4) 0.76227(17) 0.120(4) Uani 1 1 d G U . . .
C5_8 C 0.7866(3) 0.6701(3) 0.75091(19) 0.107(4) Uani 1 1 d G U . . .
H5_8 H 0.768283 0.659072 0.763224 0.129 Uiso 1 1 calc R U . . .
C6_8 C 0.7777(2) 0.6782(3) 0.7215(2) 0.096(3) Uani 1 1 d DG U . . .
C7_8 C 0.8694(4) 0.7184(6) 0.6936(3) 0.105(3) Uani 1 1 d D U . . .
C8_8 C 0.7397(3) 0.6672(5) 0.7074(3) 0.081(3) Uani 1 1 d D U . . .
C9_8 C 0.8609(4) 0.6733(5) 0.8083(3) 0.141(4) Uani 1 1 d D U . . .
C10_8 C 0.8638(5) 0.6515(5) 0.8369(3) 0.155(5) Uani 1 1 d D U . . .
H10A_8 H 0.838099 0.648778 0.845028 0.186 Uiso 1 1 calc R U . . .
H10B_8 H 0.873330 0.626733 0.832231 0.186 Uiso 1 1 calc R U . . .
C11_8 C 0.8892(4) 0.6683(4) 0.8604(2) 0.157(5) Uani 1 1 d DG U . . .
C12_8 C 0.9280(4) 0.6622(4) 0.8599(3) 0.162(5) Uani 1 1 d DG U . . .
H12_8 H 0.938565 0.647508 0.844698 0.194 Uiso 1 1 calc R U . . .
C13_8 C 0.9514(3) 0.6776(5) 0.8815(4) 0.167(5) Uani 1 1 d G U . . .
H13_8 H 0.977909 0.673440 0.881191 0.201 Uiso 1 1 calc R U . . .
C14_8 C 0.9359(5) 0.6991(5) 0.9037(3) 0.174(6) Uani 1 1 d G U . . .
H14_8 H 0.951898 0.709611 0.918539 0.208 Uiso 1 1 calc R U . . .
C15_8 C 0.8971(5) 0.7052(5) 0.9042(3) 0.178(6) Uani 1 1 d G U . . .
H15_8 H 0.886542 0.719851 0.919395 0.213 Uiso 1 1 calc R U . . .
C16_8 C 0.8737(4) 0.6898(5) 0.8826(3) 0.172(5) Uani 1 1 d DG U . . .
H16_8 H 0.847196 0.693919 0.882903 0.206 Uiso 1 1 calc R U . . .
O1_9 O 0.6429(3) 0.6465(3) 0.64206(19) 0.077(3) Uani 1 1 d . U . . .
O2_9 O 0.6261(3) 0.6162(3) 0.6838(2) 0.081(3) Uani 1 1 d . U . . .
O3_9 O 0.5537(3) 0.6589(3) 0.5593(2) 0.086(3) Uani 1 1 d . U . . .
O4_9 O 0.4946(3) 0.6332(3) 0.5631(2) 0.096(3) Uani 1 1 d . U . . .
O5_9 O 0.4812(5) 0.5276(5) 0.6087(3) 0.158(5) Uani 1 1 d D U . . .
N1_9 N 0.5060(5) 0.5499(4) 0.6502(3) 0.127(4) Uani 1 1 d D U . . .
H1N_9 H 0.506261 0.548087 0.669634 0.153 Uiso 1 1 calc R U . . .
C1_9 C 0.5744(3) 0.6312(3) 0.6145(2) 0.084(3) Uani 1 1 d G U . . .
H1_9 H 0.590189 0.649469 0.606176 0.101 Uiso 1 1 calc R U . . .
C2_9 C 0.5849(2) 0.6143(3) 0.64092(19) 0.084(3) Uani 1 1 d DG U . . .
C3_9 C 0.5618(3) 0.5875(3) 0.65305(18) 0.097(3) Uani 1 1 d G U . . .
H3_9 H 0.568966 0.575964 0.671135 0.116 Uiso 1 1 calc R U . . .
C4_9 C 0.5282(3) 0.5777(3) 0.6387(2) 0.108(3) Uani 1 1 d G U . . .
C5_9 C 0.5177(2) 0.5946(3) 0.6123(2) 0.100(4) Uani 1 1 d G U . . .
H5_9 H 0.494773 0.587925 0.602485 0.120 Uiso 1 1 calc R U . . .
C6_9 C 0.5408(3) 0.6214(3) 0.60014(17) 0.092(3) Uani 1 1 d DG U . . .
C7_9 C 0.6205(3) 0.6278(4) 0.6579(3) 0.072(3) Uani 1 1 d D U . . .
C8_9 C 0.5283(5) 0.6403(4) 0.5718(3) 0.081(3) Uani 1 1 d D U . . .
C9_9 C 0.4843(5) 0.5255(4) 0.6358(3) 0.145(4) Uani 1 1 d D U . . .
C10_9 C 0.4662(6) 0.4947(4) 0.6533(4) 0.166(5) Uani 1 1 d D U . . .
H10A_9 H 0.472491 0.497845 0.674558 0.199 Uiso 1 1 calc R U . . .
H10B_9 H 0.438355 0.496316 0.650914 0.199 Uiso 1 1 calc R U . . .
C11_9 C 0.4791(4) 0.4572(4) 0.6434(3) 0.179(5) Uani 1 1 d DG U . . .
C12_9 C 0.4598(5) 0.4395(5) 0.6205(4) 0.182(6) Uani 1 1 d DG U . . .
H12_9 H 0.438819 0.451021 0.611026 0.218 Uiso 1 1 calc R U . . .
C13_9 C 0.4714(6) 0.4049(5) 0.6114(4) 0.196(6) Uani 1 1 d G U . . .
H13_9 H 0.458224 0.392834 0.595733 0.235 Uiso 1 1 calc R U . . .
C14_9 C 0.5021(6) 0.3881(4) 0.6253(5) 0.212(7) Uani 1 1 d G U . . .
H14_9 H 0.510010 0.364450 0.619070 0.255 Uiso 1 1 calc R U . . .
C15_9 C 0.5214(5) 0.4058(5) 0.6482(5) 0.216(6) Uani 1 1 d G U . . .
H15_9 H 0.542393 0.394254 0.657700 0.259 Uiso 1 1 calc R U . . .
C16_9 C 0.5098(5) 0.4403(5) 0.6573(4) 0.206(6) Uani 1 1 d DG U . . .
H16_9 H 0.522989 0.452442 0.672993 0.248 Uiso 1 1 calc R U . . .
O1_10 O 0.5645(3) 0.8292(3) 0.5989(2) 0.094(3) Uani 1 1 d . U . . .
O2_10 O 0.5230(3) 0.8597(3) 0.6273(2) 0.094(3) Uani 1 1 d . U . . .
O3_10 O 0.5242(4) 0.7235(3) 0.5410(2) 0.094(3) Uani 1 1 d . U . . .
O4_10 O 0.4643(3) 0.6994(3) 0.5479(2) 0.092(3) Uani 1 1 d . U . . .
O5_10 O 0.3979(8) 0.8398(7) 0.6385(8) 0.287(9) Uani 1 1 d D U . . .
N1_10 N 0.4017(6) 0.7864(7) 0.6142(5) 0.185(5) Uani 1 1 d D U . . .
H1N_10 H 0.388664 0.766525 0.609676 0.222 Uiso 1 1 calc R U . . .
C1_10 C 0.5102(3) 0.7794(3) 0.5800(2) 0.088(3) Uani 1 1 d G U . . .
H1_10 H 0.534963 0.776851 0.572344 0.106 Uiso 1 1 calc R U . . .
C2_10 C 0.5023(3) 0.8076(3) 0.5996(2) 0.096(3) Uani 1 1 d DG U . . .
C3_10 C 0.4660(4) 0.8113(3) 0.6109(3) 0.119(4) Uani 1 1 d G U . . .
H3_10 H 0.460624 0.830612 0.624288 0.143 Uiso 1 1 calc R U . . .
C4_10 C 0.4377(3) 0.7869(4) 0.6025(3) 0.140(4) Uani 1 1 d G U . . .
C5_10 C 0.4457(3) 0.7586(3) 0.5828(3) 0.117(4) Uani 1 1 d G U . . .
H5_10 H 0.426334 0.741908 0.577077 0.141 Uiso 1 1 calc R U . . .
C6_10 C 0.4819(3) 0.7549(3) 0.5716(2) 0.093(3) Uani 1 1 d DG U . . .
C7_10 C 0.5336(4) 0.8328(4) 0.6104(3) 0.083(3) Uani 1 1 d D U . . .
C8_10 C 0.4931(5) 0.7229(4) 0.5517(3) 0.086(3) Uani 1 1 d D U . . .
C9_10 C 0.3828(7) 0.8100(6) 0.6310(5) 0.237(6) Uani 1 1 d D U . . .
C10_10 C 0.3441(7) 0.7989(10) 0.6420(6) 0.273(7) Uani 1 1 d D U . . .
H10A_10 H 0.329148 0.821808 0.642040 0.327 Uiso 1 1 calc R U . . .
H10B_10 H 0.333075 0.783579 0.625973 0.327 Uiso 1 1 calc R U . . .
C11_10 C 0.3342(5) 0.7796(7) 0.6704(5) 0.304(8) Uani 1 1 d DG U . . .
C12_10 C 0.3343(8) 0.7416(7) 0.6719(7) 0.318(9) Uani 1 1 d DG U . . .
H12_10 H 0.340890 0.727524 0.655048 0.381 Uiso 1 1 calc R U . . .
C13_10 C 0.3249(10) 0.7241(8) 0.6982(8) 0.325(9) Uani 1 1 d G U . . .
H13_10 H 0.325024 0.698089 0.699215 0.389 Uiso 1 1 calc R U . . .
C14_10 C 0.3153(8) 0.7446(12) 0.7229(6) 0.326(9) Uani 1 1 d G U . . .
H14_10 H 0.308868 0.732651 0.740819 0.392 Uiso 1 1 calc R U . . .
C15_10 C 0.3151(9) 0.7826(11) 0.7214(5) 0.323(9) Uani 1 1 d G U . . .
H15_10 H 0.308579 0.796648 0.738257 0.388 Uiso 1 1 calc R U . . .
C16_10 C 0.3246(8) 0.8001(8) 0.6951(6) 0.316(9) Uani 1 1 d DG U . . .
H16_10 H 0.324445 0.826084 0.694090 0.379 Uiso 1 1 calc R U . . .
O1_11 O 0.5238(3) 0.6985(3) 0.4816(2) 0.084(3) Uani 1 1 d . U . . .
O2_11 O 0.4638(3) 0.6796(3) 0.4892(2) 0.082(3) Uani 1 1 d . U . . .
O3_11 O 0.5613(3) 0.7443(3) 0.3858(2) 0.091(3) Uani 1 1 d . U . . .
O4_11 O 0.5197(3) 0.7420(3) 0.3468(2) 0.095(3) Uani 1 1 d . U . . .
O5_11 O 0.4042(7) 0.7042(8) 0.3413(4) 0.237(8) Uani 1 1 d D U . . .
N1_11 N 0.3972(5) 0.6949(6) 0.3908(4) 0.146(4) Uani 1 1 d D U . . .
H1N_11 H 0.380686 0.688221 0.404172 0.175 Uiso 1 1 calc R U . . .
C1_11 C 0.5086(2) 0.7153(3) 0.42418(18) 0.079(3) Uani 1 1 d G U . . .
H1_11 H 0.533438 0.719599 0.431694 0.095 Uiso 1 1 calc R U . . .
C2_11 C 0.4809(3) 0.7015(3) 0.44268(14) 0.085(3) Uani 1 1 d DG U . . .
C3_11 C 0.4445(2) 0.6953(3) 0.43168(19) 0.094(3) Uani 1 1 d G U . . .
H3_11 H 0.425572 0.685887 0.444327 0.113 Uiso 1 1 calc R U . . .
C4_11 C 0.4358(2) 0.7029(4) 0.4022(2) 0.111(4) Uani 1 1 d G U . . .
C5_11 C 0.4635(3) 0.7167(3) 0.38367(15) 0.103(4) Uani 1 1 d G U . . .
H5_11 H 0.457559 0.721840 0.363503 0.124 Uiso 1 1 calc R U . . .
C6_11 C 0.4999(2) 0.7229(3) 0.39467(17) 0.091(3) Uani 1 1 d DG U . . .
C7_11 C 0.4909(4) 0.6919(5) 0.4744(2) 0.074(3) Uani 1 1 d D U . . .
C8_11 C 0.5305(4) 0.7367(5) 0.3741(3) 0.090(3) Uani 1 1 d D U . . .
C9_11 C 0.3841(5) 0.6966(6) 0.3627(4) 0.179(6) Uani 1 1 d D U . . .
C10_11 C 0.3431(6) 0.6880(12) 0.3551(7) 0.224(9) Uani 1 1 d D U . . .
O1_12 O 1.0938(3) 0.6929(3) 0.8676(2) 0.094(3) Uani 1 1 d . U . . .
O2_12 O 1.0470(3) 0.6911(3) 0.8330(2) 0.095(3) Uani 1 1 d . U . . .
O3_12 O 1.1333(3) 0.5799(3) 0.9206(2) 0.092(3) Uani 1 1 d . U . . .
O4_12 O 1.1040(3) 0.5275(4) 0.9076(2) 0.098(3) Uani 1 1 d . U . . .
O5_12 O 0.9797(5) 0.5274(5) 0.8870(3) 0.162(6) Uani 1 1 d D U . . .
N1_12 N 0.9873(4) 0.5679(5) 0.8504(3) 0.124(4) Uani 1 1 d D U . . .
H1N_12 H 0.977683 0.576397 0.833668 0.149 Uiso 1 1 calc R U . . .
C1_12 C 1.0865(2) 0.6172(3) 0.8801(2) 0.085(3) Uani 1 1 d G U . . .
H1_12 H 1.108698 0.629219 0.887283 0.102 Uiso 1 1 calc R U . . .
C2_12 C 1.0608(3) 0.6360(3) 0.8622(2) 0.090(3) Uani 1 1 d DG U . . .
C3_12 C 1.0283(3) 0.6184(3) 0.8517(2) 0.099(3) Uani 1 1 d G U . . .
H3_12 H 1.010709 0.631299 0.839496 0.119 Uiso 1 1 calc R U . . .
C4_12 C 1.0217(3) 0.5821(3) 0.8591(2) 0.104(3) Uani 1 1 d G U . . .
C5_12 C 1.0475(3) 0.5633(3) 0.8770(2) 0.096(3) Uani 1 1 d G U . . .
H5_12 H 1.042984 0.538415 0.882022 0.115 Uiso 1 1 calc R U . . .
C6_12 C 1.0799(3) 0.5808(3) 0.88748(19) 0.088(3) Uani 1 1 d DG U . . .
C7_12 C 1.0702(5) 0.6745(4) 0.8523(3) 0.093(3) Uani 1 1 d D U . . .
C8_12 C 1.1093(4) 0.5610(5) 0.9070(3) 0.084(3) Uani 1 1 d D U . . .
C9_12 C 0.9666(4) 0.5429(5) 0.8644(3) 0.131(4) Uani 1 1 d D U . . .
C10_12 C 0.9290(4) 0.5307(6) 0.8515(4) 0.148(5) Uani 1 1 d D U . . .
H10A_12 H 0.923794 0.545830 0.833702 0.177 Uiso 1 1 calc R U . . .
H10B_12 H 0.931899 0.505127 0.844712 0.177 Uiso 1 1 calc R U . . .
C11_12 C 0.8943(3) 0.5323(4) 0.8707(3) 0.168(5) Uani 1 1 d DG U . . .
C12_12 C 0.8875(4) 0.5045(4) 0.8910(4) 0.167(5) Uani 1 1 d DG U . . .
H12_12 H 0.904560 0.484475 0.892694 0.200 Uiso 1 1 calc R U . . .
C13_12 C 0.8558(5) 0.5061(5) 0.9089(4) 0.178(6) Uani 1 1 d G U . . .
H13_12 H 0.851201 0.487142 0.922734 0.214 Uiso 1 1 calc R U . . .
C14_12 C 0.8309(4) 0.5355(6) 0.9064(4) 0.194(6) Uani 1 1 d G U . . .
H14_12 H 0.809279 0.536544 0.918582 0.233 Uiso 1 1 calc R U . . .
C15_12 C 0.8377(5) 0.5632(5) 0.8861(5) 0.195(6) Uani 1 1 d G U . . .
H15_12 H 0.820717 0.583279 0.884390 0.234 Uiso 1 1 calc R U . . .
C16_12 C 0.8694(5) 0.5616(5) 0.8682(4) 0.190(6) Uani 1 1 d DG U . . .
H16_12 H 0.874076 0.580611 0.854349 0.227 Uiso 1 1 calc R U . . .

loop_
_atom_site_aniso_label
_atom_site_aniso_U_11
_atom_site_aniso_U_22
_atom_site_aniso_U_33
_atom_site_aniso_U_23
_atom_site_aniso_U_13
_atom_site_aniso_U_12
Cu1 0.1053(18) 0.0698(18) 0.0818(14) -0.0061(12) 0.0331(12) -0.0097(14)
Cu2 0.1074(18) 0.0734(18) 0.0821(14) -0.0041(12) 0.0320(13) -0.0111(14)
Cu3 0.1013(17) 0.0770(18) 0.0672(13) 0.0050(12) 0.0002(11) -0.0029(14)
Cu4 0.1036(18) 0.0805(19) 0.0768(14) 0.0142(12) 0.0037(12) 0.0051(14)
Cu5 0.0850(16) 0.0876(19) 0.0773(14) -0.0120(12) 0.0015(11) -0.0195(14)
Cu6 0.0958(17) 0.099(2) 0.0782(14) -0.0202(13) 0.0059(12) -0.0281(15)
Cu7 0.0809(15) 0.0940(19) 0.0576(12) 0.0184(11) 0.0076(10) -0.0038(13)
Cu8 0.0840(15) 0.099(2) 0.0616(12) 0.0163(12) 0.0064(11) -0.0136(14)
Cu9 0.0741(14) 0.0893(19) 0.0687(13) 0.0068(12) 0.0023(10) -0.0254(13)
Cu10 0.0766(15) 0.096(2) 0.0748(14) 0.0005(13) 0.0026(11) -0.0208(14)
Cu11 0.0894(16) 0.107(2) 0.0667(13) 0.0256(13) -0.0168(11) -0.0219(15)
Cu12 0.0841(16) 0.128(3) 0.0683(13) 0.0263(14) -0.0156(11) -0.0310(16)
O1 0.166(14) 0.176(16) 0.106(9) -0.039(9) 0.008(9) 0.031(12)
O2 0.153(14) 0.066(10) 0.31(2) 0.041(12) -0.003(14) -0.001(10)
O3 0.248(19) 0.153(14) 0.071(7) 0.044(8) 0.030(9) -0.040(13)
O4 0.094(10) 0.138(15) 0.37(3) 0.081(17) -0.001(13) -0.043(10)
O5 0.24(2) 0.165(17) 0.131(12) 0.028(11) -0.085(13) 0.007(14)
O6 0.29(2) 0.177(17) 0.121(11) -0.028(11) 0.046(12) -0.153(17)
O7 0.160(13) 0.24(2) 0.092(8) 0.023(10) 0.020(8) -0.080(13)
O8 0.169(13) 0.107(11) 0.156(12) -0.045(9) 0.088(10) -0.025(10)
O10 0.229(19) 0.146(15) 0.170(14) 0.092(12) -0.070(13) -0.047(14)
O11 0.157(13) 0.162(15) 0.154(12) -0.093(11) -0.090(10) 0.056(11)
O12 0.066(7) 0.210(17) 0.137(10) 0.015(10) 0.026(7) 0.013(9)
O1_1 0.102(7) 0.088(7) 0.086(6) -0.006(5) 0.025(5) 0.007(6)
O2_1 0.095(7) 0.086(7) 0.086(6) -0.004(5) 0.021(5) -0.003(6)
O3_1 0.090(6) 0.104(8) 0.075(5) 0.017(5) 0.010(5) 0.000(6)
O4_1 0.108(7) 0.096(7) 0.076(6) 0.013(5) 0.030(5) -0.012(6)
O5_1 0.325(19) 0.182(13) 0.243(15) 0.003(12) 0.110(15) 0.021(16)
N1_1 0.219(10) 0.140(9) 0.143(8) 0.011(7) 0.077(8) 0.023(9)
C1_1 0.097(7) 0.082(7) 0.085(6) 0.000(6) 0.023(6) -0.010(6)
C2_1 0.110(7) 0.077(7) 0.087(6) -0.005(5) 0.031(6) -0.006(6)
C3_1 0.129(8) 0.096(8) 0.095(7) 0.002(6) 0.040(7) 0.005(7)
C4_1 0.161(8) 0.111(8) 0.114(7) 0.012(6) 0.054(7) 0.011(7)
C5_1 0.138(8) 0.100(8) 0.100(7) 0.016(7) 0.042(7) 0.000(7)
C6_1 0.106(7) 0.091(7) 0.086(6) 0.002(6) 0.025(6) -0.003(6)
C7_1 0.096(7) 0.073(7) 0.088(6) -0.007(6) 0.031(5) -0.007(6)
C8_1 0.090(6) 0.091(7) 0.079(6) 0.014(5) 0.019(5) -0.003(6)
C9_1 0.262(12) 0.166(11) 0.179(9) 0.019(9) 0.086(10) 0.013(11)
C10_1 0.274(13) 0.188(12) 0.195(10) 0.021(10) 0.082(11) -0.001(11)
C11_1 0.273(14) 0.200(13) 0.214(11) 0.030(10) 0.077(11) -0.011(12)
C12_1 0.273(16) 0.200(14) 0.229(13) 0.030(11) 0.071(13) -0.016(13)
C13_1 0.275(17) 0.201(15) 0.238(14) 0.031(12) 0.064(14) -0.020(14)
C14_1 0.272(16) 0.206(15) 0.240(14) 0.033(12) 0.063(14) -0.020(15)
C15_1 0.273(16) 0.212(15) 0.241(14) 0.036(12) 0.062(14) -0.021(14)
C16_1 0.276(15) 0.211(14) 0.230(13) 0.036(12) 0.062(13) -0.015(13)
O1_2 0.120(8) 0.076(7) 0.083(6) -0.001(5) 0.032(5) -0.005(6)
O2_2 0.138(8) 0.083(7) 0.077(6) 0.012(5) 0.020(6) 0.013(6)
O3_2 0.118(7) 0.068(7) 0.083(6) -0.003(5) 0.033(5) -0.004(6)
O4_2 0.117(7) 0.084(7) 0.088(6) 0.003(5) 0.032(5) 0.003(6)
O5_2 0.202(13) 0.181(14) 0.144(10) 0.035(10) 0.052(10) 0.051(12)
N1_2 0.168(9) 0.114(8) 0.116(7) 0.020(7) 0.047(7) 0.029(7)
C1_2 0.121(8) 0.066(7) 0.090(6) 0.005(6) 0.027(6) -0.008(7)
C2_2 0.121(7) 0.073(7) 0.082(6) 0.004(5) 0.019(5) -0.001(6)
C3_2 0.140(8) 0.084(8) 0.097(7) 0.009(6) 0.029(6) 0.008(7)
C4_2 0.152(8) 0.094(7) 0.109(7) 0.018(6) 0.040(6) 0.019(6)
C5_2 0.142(8) 0.092(8) 0.105(7) 0.014(6) 0.040(7) 0.012(7)
C6_2 0.121(7) 0.073(7) 0.095(6) 0.008(6) 0.040(6) 0.000(6)
C7_2 0.120(7) 0.066(7) 0.070(6) 0.005(5) 0.012(5) 0.004(6)
C8_2 0.109(7) 0.068(7) 0.084(6) 0.007(5) 0.037(5) -0.002(6)
C9_2 0.184(10) 0.130(9) 0.124(8) 0.022(8) 0.029(8) 0.029(8)
C10_2 0.204(11) 0.130(10) 0.146(9) 0.008(8) 0.018(9) 0.026(9)
C11_2 0.234(11) 0.131(10) 0.164(10) 0.001(8) -0.003(9) 0.005(10)
C12_2 0.242(13) 0.134(11) 0.166(10) 0.012(9) -0.004(11) -0.015(11)
C13_2 0.255(13) 0.141(12) 0.173(11) 0.020(10) -0.006(11) -0.017(12)
C14_2 0.264(14) 0.149(12) 0.185(12) 0.018(10) -0.017(12) -0.026(12)
C15_2 0.267(14) 0.149(11) 0.197(12) 0.005(11) -0.025(12) -0.023(12)
C16_2 0.258(13) 0.145(11) 0.189(11) 0.003(10) -0.021(11) -0.013(11)
O1_3 0.090(6) 0.083(7) 0.110(7) -0.023(5) 0.034(5) -0.013(6)
O2_3 0.109(7) 0.068(7) 0.093(6) -0.021(5) 0.027(5) -0.009(6)
O3_3 0.093(6) 0.088(7) 0.098(7) -0.017(5) 0.022(5) -0.037(6)
O4_3 0.116(7) 0.095(8) 0.092(6) -0.031(6) 0.027(6) -0.035(6)
O5_3 0.185(12) 0.241(16) 0.202(13) -0.100(12) 0.031(12) 0.006(13)
N1_3 0.168(9) 0.143(9) 0.140(8) -0.068(7) 0.054(7) -0.027(8)
C1_3 0.096(7) 0.086(8) 0.073(6) -0.024(6) 0.015(6) -0.015(6)
C2_3 0.103(6) 0.090(7) 0.081(6) -0.024(5) 0.024(5) -0.015(6)
C3_3 0.125(8) 0.100(8) 0.117(7) -0.035(6) 0.037(7) -0.012(7)
C4_3 0.136(8) 0.107(8) 0.120(7) -0.051(6) 0.042(6) -0.022(7)
C5_3 0.118(8) 0.104(8) 0.099(7) -0.038(6) 0.026(6) -0.022(7)
C6_3 0.108(6) 0.097(7) 0.079(6) -0.026(6) 0.021(5) -0.026(6)
C7_3 0.099(6) 0.072(7) 0.090(6) -0.012(5) 0.036(6) -0.020(6)
C8_3 0.102(6) 0.094(7) 0.092(6) -0.021(6) 0.021(6) -0.031(6)
C9_3 0.190(10) 0.176(10) 0.155(9) -0.071(8) 0.063(9) -0.020(9)
C10_3 0.208(11) 0.191(11) 0.153(9) -0.071(9) 0.061(9) -0.022(10)
C11_3 0.214(11) 0.211(13) 0.154(9) -0.067(9) 0.045(9) -0.029(11)
C12_3 0.225(12) 0.219(14) 0.158(10) -0.054(10) 0.036(11) -0.027(12)
C13_3 0.231(13) 0.228(15) 0.164(11) -0.046(11) 0.025(11) -0.019(13)
C14_3 0.229(13) 0.232(15) 0.159(11) -0.055(11) 0.027(11) -0.013(13)
C15_3 0.225(13) 0.230(15) 0.161(10) -0.065(11) 0.025(11) -0.020(13)
C16_3 0.219(12) 0.223(14) 0.167(10) -0.070(10) 0.035(11) -0.028(12)
O1_4 0.087(6) 0.110(8) 0.070(5) 0.009(5) 0.015(5) -0.003(6)
O2_4 0.094(6) 0.101(7) 0.061(5) 0.020(5) -0.001(4) -0.004(6)
O3_4 0.102(7) 0.080(7) 0.090(6) 0.007(5) 0.015(5) 0.006(6)
O4_4 0.110(7) 0.081(7) 0.088(6) 0.014(5) 0.017(5) 0.011(6)
O5_4 0.270(18) 0.212(15) 0.186(12) 0.037(12) 0.018(13) 0.078(14)
N1_4 0.196(10) 0.150(9) 0.148(8) 0.061(8) 0.025(8) 0.037(8)
C1_4 0.081(7) 0.086(7) 0.078(6) 0.008(6) 0.006(5) 0.001(6)
C2_4 0.090(6) 0.097(7) 0.069(6) 0.016(5) -0.002(5) 0.003(6)
C3_4 0.121(8) 0.108(8) 0.083(7) 0.030(6) 0.025(6) 0.015(7)
C4_4 0.143(8) 0.120(8) 0.106(7) 0.039(6) 0.022(6) 0.029(7)
C5_4 0.107(8) 0.103(8) 0.098(7) 0.017(6) 0.016(6) 0.025(7)
C6_4 0.085(6) 0.085(7) 0.086(6) 0.012(5) 0.003(5) 0.013(6)
C7_4 0.078(6) 0.100(7) 0.061(5) 0.018(5) -0.001(5) 0.008(6)
C8_4 0.097(7) 0.075(7) 0.079(6) 0.009(5) 0.005(5) 0.011(6)
C9_4 0.235(11) 0.188(11) 0.170(9) 0.059(9) 0.025(10) 0.041(10)
C10_4 0.253(13) 0.211(12) 0.187(11) 0.071(10) 0.023(11) 0.030(11)
C11_4 0.267(14) 0.244(13) 0.214(12) 0.065(11) 0.026(12) 0.009(12)
C12_4 0.275(16) 0.266(15) 0.232(14) 0.066(13) 0.024(13) 0.001(14)
C13_4 0.277(16) 0.273(16) 0.236(15) 0.069(14) 0.026(14) -0.002(14)
C14_4 0.279(17) 0.277(16) 0.236(15) 0.061(14) 0.024(14) -0.002(15)
C15_4 0.276(17) 0.272(16) 0.231(14) 0.061(14) 0.027(13) -0.002(15)
C16_4 0.273(16) 0.260(15) 0.220(14) 0.063(13) 0.029(13) 0.000(14)
O1_5 0.116(7) 0.089(7) 0.083(6) -0.032(6) -0.010(5) -0.010(7)
O2_5 0.105(7) 0.085(7) 0.095(6) -0.028(6) 0.003(5) -0.019(6)
O3_5 0.122(7) 0.072(7) 0.079(6) 0.004(5) -0.026(5) 0.002(6)
O4_5 0.113(7) 0.061(7) 0.098(6) -0.008(5) -0.018(5) 0.002(6)
O5_5 0.283(19) 0.190(15) 0.290(18) -0.060(14) -0.079(14) -0.011(15)
N1_5 0.214(11) 0.117(9) 0.237(11) -0.047(9) -0.047(9) 0.012(9)
C1_5 0.113(8) 0.078(7) 0.088(7) -0.016(6) 0.003(6) -0.009(7)
C2_5 0.112(7) 0.081(7) 0.098(6) -0.029(6) -0.002(5) -0.010(6)
C3_5 0.144(9) 0.094(8) 0.141(8) -0.028(7) -0.019(7) -0.004(8)
C4_5 0.166(9) 0.097(7) 0.180(9) -0.033(7) -0.039(7) 0.003(7)
C5_5 0.148(9) 0.088(7) 0.149(8) -0.015(7) -0.027(7) 0.003(8)
C6_5 0.121(7) 0.074(7) 0.105(7) -0.007(6) -0.008(5) -0.001(7)
C7_5 0.100(7) 0.079(7) 0.079(6) -0.032(6) -0.004(5) -0.018(6)
C8_5 0.116(7) 0.063(6) 0.078(6) 0.000(6) -0.008(5) 0.006(6)
C9_5 0.262(12) 0.153(10) 0.280(13) -0.057(10) -0.055(11) 0.005(11)
C10_5 0.304(14) 0.174(11) 0.318(15) -0.056(12) -0.043(13) 0.004(12)
C11_5 0.337(15) 0.199(13) 0.339(16) -0.057(13) -0.035(15) 0.000(14)
C12_5 0.352(17) 0.203(14) 0.346(18) -0.062(14) -0.033(17) -0.003(16)
C13_5 0.361(17) 0.213(15) 0.353(19) -0.058(15) -0.029(18) 0.002(17)
C14_5 0.362(18) 0.215(16) 0.355(18) -0.056(16) -0.027(18) 0.001(17)
C15_5 0.357(17) 0.216(16) 0.352(18) -0.055(15) -0.026(18) -0.005(17)
C16_5 0.348(17) 0.212(15) 0.343(17) -0.052(14) -0.030(17) -0.005(16)
O1_6 0.103(7) 0.104(8) 0.087(6) 0.023(6) -0.029(5) -0.011(6)
O2_6 0.094(7) 0.121(8) 0.078(6) 0.022(6) -0.016(5) 0.002(6)
O3_6 0.118(7) 0.092(7) 0.078(6) -0.003(5) -0.018(5) -0.024(6)
O4_6 0.131(8) 0.090(7) 0.086(6) -0.009(6) -0.020(6) -0.014(7)
O5_6 0.304(17) 0.157(12) 0.162(12) -0.041(10) -0.046(13) -0.021(14)
N1_6 0.181(9) 0.150(9) 0.106(7) -0.022(7) -0.035(7) -0.010(9)
C1_6 0.107(7) 0.100(7) 0.072(6) -0.005(6) -0.014(6) -0.014(7)
C2_6 0.112(7) 0.109(7) 0.078(6) 0.008(6) -0.017(6) -0.018(6)
C3_6 0.120(8) 0.127(8) 0.086(7) 0.004(7) -0.029(6) -0.014(8)
C4_6 0.143(8) 0.133(8) 0.086(6) -0.010(6) -0.024(6) -0.014(8)
C5_6 0.132(8) 0.112(8) 0.073(6) -0.010(6) -0.004(6) -0.014(7)
C6_6 0.114(7) 0.099(7) 0.069(5) -0.004(6) -0.005(5) -0.016(7)
C7_6 0.094(7) 0.111(7) 0.076(6) 0.023(6) -0.025(5) -0.007(6)
C8_6 0.108(7) 0.088(7) 0.073(6) -0.009(6) -0.007(5) -0.023(7)
C9_6 0.223(11) 0.165(10) 0.140(9) -0.029(8) -0.036(8) -0.015(10)
C10_6 0.232(12) 0.176(11) 0.159(10) -0.035(9) -0.030(9) -0.017(11)
C11_6 0.240(13) 0.186(12) 0.187(11) -0.036(10) -0.015(9) -0.015(12)
C12_6 0.249(15) 0.190(13) 0.209(13) -0.039(12) 0.001(11) -0.017(13)
C13_6 0.251(15) 0.190(14) 0.227(13) -0.034(13) 0.011(11) -0.015(13)
C14_6 0.251(15) 0.194(15) 0.231(14) -0.031(13) 0.016(11) -0.012(14)
C15_6 0.249(15) 0.195(14) 0.223(13) -0.034(13) 0.007(11) -0.013(14)
C16_6 0.247(15) 0.191(13) 0.206(13) -0.032(12) -0.004(11) -0.012(13)
O1_7 0.075(6) 0.086(7) 0.080(6) -0.014(5) 0.001(5) -0.014(5)
O2_7 0.068(6) 0.088(7) 0.096(6) -0.015(5) 0.000(5) -0.010(5)
O3_7 0.062(5) 0.096(7) 0.072(5) -0.010(5) -0.001(4) -0.011(5)
O4_7 0.068(5) 0.105(8) 0.090(6) 0.001(5) 0.008(5) -0.013(6)
O5_7 0.088(8) 0.140(11) 0.156(10) -0.013(8) 0.008(7) -0.030(8)
N1_7 0.092(6) 0.122(8) 0.111(7) -0.009(6) 0.011(6) -0.017(6)
C1_7 0.075(6) 0.089(7) 0.078(6) 0.002(6) -0.008(5) -0.016(6)
C2_7 0.081(5) 0.085(7) 0.075(6) -0.002(5) -0.007(5) -0.009(5)
C3_7 0.086(6) 0.089(8) 0.080(6) -0.004(6) -0.010(6) -0.007(6)
C4_7 0.086(6) 0.101(7) 0.089(6) -0.006(6) -0.006(6) -0.011(6)
C5_7 0.074(6) 0.100(8) 0.082(7) -0.005(6) -0.006(6) -0.008(6)
C6_7 0.077(6) 0.097(7) 0.071(6) -0.002(5) -0.007(5) -0.011(5)
C7_7 0.073(6) 0.083(7) 0.090(6) -0.009(5) -0.015(5) -0.006(6)
C8_7 0.065(6) 0.092(7) 0.060(5) 0.001(5) 0.000(5) -0.021(5)
C9_7 0.105(7) 0.151(9) 0.126(8) -0.006(8) 0.016(7) -0.028(8)
C10_7 0.124(8) 0.176(10) 0.148(9) -0.018(9) 0.007(8) -0.041(9)
C11_7 0.142(9) 0.216(11) 0.180(10) -0.021(10) 0.007(8) -0.029(10)
C12_7 0.155(10) 0.233(13) 0.197(11) -0.028(12) 0.015(10) -0.022(12)
C13_7 0.163(11) 0.243(13) 0.204(12) -0.031(12) 0.023(10) -0.013(12)
C14_7 0.165(11) 0.257(14) 0.214(13) -0.016(13) 0.010(10) -0.019(12)
C15_7 0.156(11) 0.255(13) 0.201(12) -0.009(13) 0.000(10) -0.024(12)
C16_7 0.149(10) 0.242(13) 0.189(11) -0.016(12) 0.000(9) -0.033(11)
O1_8 0.088(6) 0.150(9) 0.087(6) 0.042(6) -0.028(5) -0.035(7)
O2_8 0.093(6) 0.140(9) 0.070(5) 0.040(6) -0.026(5) -0.041(6)
O3_8 0.092(6) 0.115(8) 0.066(5) 0.032(5) 0.000(5) -0.030(6)
O4_8 0.080(6) 0.127(8) 0.073(5) 0.030(5) -0.005(5) -0.027(6)
O5_8 0.115(9) 0.183(13) 0.102(8) 0.031(8) -0.015(7) -0.030(9)
N1_8 0.120(7) 0.192(9) 0.078(6) 0.031(7) -0.021(5) -0.067(7)
C1_8 0.096(7) 0.140(9) 0.076(6) 0.033(7) -0.017(5) -0.037(7)
C2_8 0.096(6) 0.146(8) 0.085(6) 0.038(6) -0.017(5) -0.045(6)
C3_8 0.103(7) 0.159(9) 0.078(6) 0.032(7) -0.018(6) -0.046(7)
C4_8 0.108(7) 0.171(8) 0.079(6) 0.027(6) -0.012(5) -0.050(7)
C5_8 0.101(7) 0.150(9) 0.071(6) 0.024(7) -0.008(5) -0.047(7)
C6_8 0.091(6) 0.131(8) 0.064(5) 0.026(6) -0.007(5) -0.032(6)
C7_8 0.090(6) 0.145(8) 0.081(6) 0.042(6) -0.025(5) -0.039(6)
C8_8 0.071(6) 0.112(7) 0.060(5) 0.034(6) 0.014(5) -0.022(6)
C9_8 0.132(8) 0.196(10) 0.094(7) 0.034(7) -0.028(6) -0.061(8)
C10_8 0.157(9) 0.202(11) 0.106(7) 0.044(8) -0.020(7) -0.048(9)
C11_8 0.153(9) 0.213(11) 0.106(7) 0.037(8) -0.021(7) -0.020(9)
C12_8 0.152(10) 0.223(13) 0.110(9) 0.032(9) -0.021(8) -0.007(11)
C13_8 0.154(10) 0.230(13) 0.116(10) 0.025(10) -0.018(8) -0.002(11)
C14_8 0.159(11) 0.234(14) 0.128(10) 0.012(9) -0.022(9) 0.001(12)
C15_8 0.158(11) 0.236(13) 0.139(9) 0.009(9) -0.018(9) -0.002(11)
C16_8 0.155(10) 0.229(13) 0.131(9) 0.022(9) -0.013(8) -0.004(11)
O1_9 0.075(6) 0.095(7) 0.060(5) 0.018(5) 0.005(4) 0.000(5)
O2_9 0.089(6) 0.086(7) 0.069(5) 0.024(5) 0.007(4) -0.002(5)
O3_9 0.071(6) 0.105(8) 0.081(6) 0.011(5) 0.000(5) -0.029(5)
O4_9 0.084(6) 0.113(8) 0.091(6) 0.018(6) -0.010(5) -0.033(6)
O5_9 0.175(12) 0.156(12) 0.141(9) 0.037(9) -0.008(9) -0.093(10)
N1_9 0.142(8) 0.127(9) 0.113(7) 0.032(6) 0.004(7) -0.049(7)
C1_9 0.079(6) 0.098(8) 0.077(6) 0.025(6) 0.003(5) -0.021(6)
C2_9 0.081(6) 0.096(7) 0.074(6) 0.019(5) 0.012(5) -0.005(5)
C3_9 0.102(7) 0.105(8) 0.083(7) 0.029(6) 0.005(6) -0.018(6)
C4_9 0.119(7) 0.113(8) 0.093(6) 0.026(6) 0.008(6) -0.032(6)
C5_9 0.106(7) 0.114(8) 0.079(6) 0.007(6) 0.005(6) -0.036(7)
C6_9 0.090(6) 0.110(7) 0.076(6) 0.018(5) -0.003(5) -0.032(6)
C7_9 0.063(6) 0.086(7) 0.066(5) 0.030(5) 0.017(5) 0.005(5)
C8_9 0.076(6) 0.103(7) 0.065(5) 0.008(5) -0.010(5) -0.042(6)
C9_9 0.152(9) 0.149(9) 0.133(8) 0.043(8) -0.009(8) -0.062(8)
C10_9 0.168(10) 0.162(10) 0.167(9) 0.053(9) -0.014(9) -0.061(9)
C11_9 0.181(11) 0.167(11) 0.188(11) 0.064(10) -0.036(9) -0.035(10)
C12_9 0.182(12) 0.169(12) 0.193(12) 0.056(11) -0.033(10) -0.036(11)
C13_9 0.198(13) 0.177(13) 0.212(13) 0.054(11) -0.036(11) -0.019(12)
C14_9 0.214(14) 0.188(13) 0.234(13) 0.043(12) -0.043(11) -0.008(12)
C15_9 0.218(13) 0.191(13) 0.236(13) 0.045(12) -0.054(11) -0.001(12)
C16_9 0.206(12) 0.188(12) 0.223(12) 0.048(11) -0.054(10) -0.017(11)
O1_10 0.114(7) 0.074(7) 0.095(6) -0.027(5) 0.037(6) -0.002(6)
O2_10 0.096(7) 0.089(7) 0.097(6) -0.021(5) 0.035(5) -0.017(6)
O3_10 0.106(7) 0.081(7) 0.094(6) 0.009(5) 0.001(5) -0.027(6)
O4_10 0.082(6) 0.101(8) 0.092(6) -0.003(6) 0.004(5) -0.025(6)
O5_10 0.217(16) 0.289(19) 0.36(2) -0.107(17) 0.061(16) 0.000(15)
N1_10 0.138(9) 0.213(11) 0.205(10) -0.057(9) 0.043(8) -0.029(9)
C1_10 0.096(7) 0.089(8) 0.080(7) -0.009(6) 0.013(6) -0.017(6)
C2_10 0.099(6) 0.093(7) 0.095(6) -0.026(6) 0.023(6) -0.013(6)
C3_10 0.109(7) 0.122(9) 0.128(8) -0.042(7) 0.030(7) -0.015(7)
C4_10 0.118(7) 0.154(9) 0.150(8) -0.044(7) 0.034(7) -0.030(7)
C5_10 0.105(7) 0.126(9) 0.121(8) -0.032(7) 0.021(7) -0.038(7)
C6_10 0.098(7) 0.097(7) 0.083(6) -0.009(5) 0.006(6) -0.025(6)
C7_10 0.095(6) 0.073(7) 0.083(6) -0.022(5) 0.036(5) -0.017(6)
C8_10 0.092(7) 0.087(7) 0.079(6) -0.006(5) -0.007(6) -0.029(6)
C9_10 0.173(10) 0.270(14) 0.269(13) -0.067(11) 0.058(10) -0.015(11)
C10_10 0.204(12) 0.320(16) 0.296(15) -0.052(13) 0.068(11) -0.014(13)
C11_10 0.244(13) 0.358(18) 0.313(16) -0.031(15) 0.060(13) -0.013(15)
C12_10 0.261(15) 0.372(19) 0.322(18) -0.022(16) 0.056(15) -0.011(16)
C13_10 0.272(16) 0.38(2) 0.323(19) -0.021(17) 0.055(16) -0.007(17)
C14_10 0.277(16) 0.38(2) 0.321(18) -0.022(17) 0.053(16) -0.005(18)
C15_10 0.274(16) 0.38(2) 0.318(18) -0.021(17) 0.056(15) -0.007(18)
C16_10 0.261(15) 0.374(19) 0.316(17) -0.027(16) 0.057(15) -0.011(16)
O1_11 0.078(6) 0.107(7) 0.068(5) 0.004(5) 0.008(4) -0.026(6)
O2_11 0.080(6) 0.095(7) 0.072(5) 0.001(5) 0.027(5) -0.013(5)
O3_11 0.087(6) 0.118(8) 0.066(5) 0.019(5) -0.019(5) -0.024(6)
O4_11 0.080(6) 0.134(8) 0.070(5) 0.019(6) -0.024(4) -0.016(6)
O5_11 0.203(14) 0.36(2) 0.150(11) 0.017(15) -0.005(11) -0.055(16)
N1_11 0.097(7) 0.222(11) 0.119(7) 0.021(8) -0.024(6) -0.033(8)
C1_11 0.068(6) 0.105(8) 0.064(5) 0.007(6) -0.005(5) -0.020(6)
C2_11 0.073(6) 0.112(7) 0.070(5) 0.009(6) -0.002(4) -0.027(6)
C3_11 0.078(6) 0.133(9) 0.072(6) 0.012(7) -0.008(5) -0.032(7)
C4_11 0.084(6) 0.163(9) 0.085(6) 0.020(7) -0.019(5) -0.029(7)
C5_11 0.092(6) 0.139(9) 0.077(6) 0.017(7) -0.027(5) -0.028(7)
C6_11 0.080(6) 0.118(7) 0.074(5) 0.013(6) -0.017(5) -0.019(6)
C7_11 0.060(6) 0.103(7) 0.060(5) -0.009(5) 0.019(5) -0.019(6)
C8_11 0.083(6) 0.116(7) 0.070(5) 0.024(6) -0.021(5) -0.021(6)
C9_11 0.121(9) 0.272(13) 0.142(10) 0.012(11) -0.023(8) -0.043(10)
C10_11 0.133(14) 0.30(2) 0.236(18) -0.021(19) -0.046(13) -0.030(17)
O1_12 0.091(7) 0.104(8) 0.086(6) -0.027(6) -0.028(5) 0.025(6)
O2_12 0.085(6) 0.102(8) 0.096(6) -0.026(6) -0.025(5) 0.015(6)
O3_12 0.109(7) 0.084(7) 0.081(6) -0.007(5) -0.017(5) -0.006(6)
O4_12 0.113(7) 0.090(7) 0.092(6) -0.013(6) -0.015(5) -0.011(6)
O5_12 0.145(11) 0.201(14) 0.138(10) 0.039(9) -0.030(8) -0.069(10)
N1_12 0.115(7) 0.155(9) 0.101(7) 0.007(7) -0.028(6) -0.020(7)
C1_12 0.083(7) 0.100(7) 0.072(6) -0.027(6) -0.015(5) 0.013(6)
C2_12 0.087(6) 0.107(7) 0.078(6) -0.026(6) -0.019(5) 0.015(6)
C3_12 0.087(7) 0.125(8) 0.085(7) -0.006(7) -0.018(6) 0.011(6)
C4_12 0.094(6) 0.131(8) 0.086(6) -0.004(6) -0.017(5) -0.006(6)
C5_12 0.094(7) 0.114(8) 0.079(7) -0.007(6) -0.003(6) 0.003(6)
C6_12 0.091(6) 0.098(7) 0.075(6) -0.019(6) -0.007(5) 0.006(6)
C7_12 0.087(6) 0.101(7) 0.090(6) -0.031(6) -0.025(5) 0.019(6)
C8_12 0.100(6) 0.083(7) 0.068(6) -0.019(6) -0.012(5) -0.015(6)
C9_12 0.118(8) 0.165(10) 0.111(8) 0.022(8) -0.023(7) -0.028(7)
C10_12 0.123(8) 0.179(11) 0.141(9) 0.028(9) -0.008(7) -0.026(8)
C11_12 0.135(9) 0.185(12) 0.183(10) 0.034(9) 0.000(8) -0.006(9)
C12_12 0.132(10) 0.183(13) 0.185(12) 0.038(10) 0.003(9) -0.012(10)
C13_12 0.139(11) 0.194(14) 0.201(12) 0.041(11) 0.005(10) -0.005(11)
C14_12 0.159(11) 0.202(14) 0.221(13) 0.037(11) 0.017(10) 0.001(11)
C15_12 0.159(11) 0.203(14) 0.224(13) 0.042(11) 0.016(10) 0.007(11)
C16_12 0.155(11) 0.197(13) 0.216(12) 0.037(11) 0.006(9) 0.005(10)

loop_
_atom_type_symbol
_atom_type_description
_atom_type_scat_dispersion_real
_atom_type_scat_dispersion_imag
_atom_type_scat_source
C C 0.0181 0.0091 'International Tables Vol C Tables 4.2.6.8 and 6.1.1.4'
Cu Cu -1.9646 0.5888 'International Tables Vol C Tables 4.2.6.8 and 6.1.1.4'
N N 0.0311 0.0180 'International Tables Vol C Tables 4.2.6.8 and 6.1.1.4'
O O 0.0492 0.0322 'International Tables Vol C Tables 4.2.6.8 and 6.1.1.4'
H H 0.0000 0.0000 'International Tables Vol C Tables 4.2.6.8 and 6.1.1.4'

loop_
_geom_angle_atom_site_label_1
_geom_angle_atom_site_label_2
_geom_angle_atom_site_label_3
_geom_angle
_geom_angle_site_symmetry_1
_geom_angle_site_symmetry_3
_geom_angle_publ_flag
O1_3 Cu1 O3_2 88.0(5) . . ?
O1_3 Cu1 O1_10 165.4(5) . 7_666 ?
O3_2 Cu1 O1_10 89.8(5) . 7_666 ?
O1_3 Cu1 O1_1 91.9(5) . . ?
O3_2 Cu1 O1_1 172.5(5) . . ?
O1_10 Cu1 O1_1 88.4(5) 7_666 . ?
O1_3 Cu1 O1 101.5(6) . . ?
O3_2 Cu1 O1 97.6(5) . . ?
O1_10 Cu1 O1 93.1(6) 7_666 . ?
O1_1 Cu1 O1 89.7(5) . . ?
O1_3 Cu1 Cu2 83.3(3) . . ?
O3_2 Cu1 Cu2 89.0(3) . . ?
O1_10 Cu1 Cu2 82.2(3) 7_666 . ?
O1_1 Cu1 Cu2 83.6(3) . . ?
O1 Cu1 Cu2 171.9(5) . . ?
O2_3 Cu2 O4_2 90.5(5) . . ?
O2_3 Cu2 O2_10 172.2(5) . 7_666 ?
O4_2 Cu2 O2_10 89.5(5) . 7_666 ?
O2_3 Cu2 O2_1 90.8(5) . . ?
O4_2 Cu2 O2_1 167.9(5) . . ?
O2_10 Cu2 O2_1 87.6(5) 7_666 . ?
O2_3 Cu2 O8 96.4(5) . . ?
O4_2 Cu2 O8 92.0(6) . . ?
O2_10 Cu2 O8 91.4(5) 7_666 . ?
O2_1 Cu2 O8 99.9(5) . . ?
O2_3 Cu2 Cu1 85.6(3) . . ?
O4_2 Cu2 Cu1 81.8(3) . . ?
O2_10 Cu2 Cu1 86.7(3) 7_666 . ?
O2_1 Cu2 Cu1 86.2(3) . . ?
O8 Cu2 Cu1 173.5(5) . . ?
O3_12 Cu3 O3_5 168.4(5) 2_756 . ?
O3_12 Cu3 O3_4 88.5(5) 2_756 . ?
O3_5 Cu3 O3_4 88.3(5) . . ?
O3_12 Cu3 O1_2 90.6(5) 2_756 . ?
O3_5 Cu3 O1_2 90.5(5) . . ?
O3_4 Cu3 O1_2 169.0(5) . . ?
O3_12 Cu3 O2 91.9(7) 2_756 . ?
O3_5 Cu3 O2 99.3(6) . . ?
O3_4 Cu3 O2 92.2(7) . . ?
O1_2 Cu3 O2 98.9(7) . . ?
O3_12 Cu3 Cu4 84.1(4) 2_756 . ?
O3_5 Cu3 Cu4 84.5(3) . . ?
O3_4 Cu3 Cu4 83.2(4) . . ?
O1_2 Cu3 Cu4 85.7(4) . . ?
O2 Cu3 Cu4 173.9(7) . . ?
O2_2 Cu4 O4_4 167.2(5) . . ?
O2_2 Cu4 O4_5 87.8(5) . . ?
O4_4 Cu4 O4_5 90.5(5) . . ?
O2_2 Cu4 O4_12 90.5(5) . 2_756 ?
O4_4 Cu4 O4_12 89.0(5) . 2_756 ?
O4_5 Cu4 O4_12 169.7(5) . 2_756 ?
O2_2 Cu4 O10 89.5(6) . . ?
O4_4 Cu4 O10 103.2(6) . . ?
O4_5 Cu4 O10 94.2(5) . . ?
O4_12 Cu4 O10 95.9(6) 2_756 . ?
O2_2 Cu4 Cu3 82.4(4) . . ?
O4_4 Cu4 Cu3 84.8(4) . . ?
O4_5 Cu4 Cu3 85.3(3) . . ?
O4_12 Cu4 Cu3 84.4(4) 2_756 . ?
O10 Cu4 Cu3 171.9(5) . . ?
O1_5 Cu5 O3_3 89.2(5) . . ?
O1_5 Cu5 O1_7 88.6(5) . . ?
O3_3 Cu5 O1_7 169.9(5) . . ?
O1_5 Cu5 O3_6 166.3(5) . . ?
O3_3 Cu5 O3_6 90.0(5) . . ?
O1_7 Cu5 O3_6 89.9(5) . . ?
O1_5 Cu5 O6 91.6(7) . . ?
O3_3 Cu5 O6 90.6(6) . . ?
O1_7 Cu5 O6 99.2(6) . . ?
O3_6 Cu5 O6 102.0(7) . . ?
O1_5 Cu5 Cu6 82.9(3) . . ?
O3_3 Cu5 Cu6 82.4(3) . . ?
O1_7 Cu5 Cu6 87.6(3) . . ?
O3_6 Cu5 Cu6 83.4(3) . . ?
O6 Cu5 Cu6 171.2(7) . . ?
O4_6 Cu6 O4_3 87.7(5) . . ?
O4_6 Cu6 O2_7 91.6(5) . . ?
O4_3 Cu6 O2_7 167.7(5) . . ?
O4_6 Cu6 O2_5 170.0(5) . . ?
O4_3 Cu6 O2_5 88.9(5) . . ?
O2_7 Cu6 O2_5 89.8(4) . . ?
O4_6 Cu6 O11 97.4(5) . . ?
O4_3 Cu6 O11 101.5(6) . . ?
O2_7 Cu6 O11 90.8(6) . . ?
O2_5 Cu6 O11 92.5(5) . . ?
O4_6 Cu6 Cu5 84.8(4) . . ?
O4_3 Cu6 Cu5 86.1(3) . . ?
O2_7 Cu6 Cu5 81.6(3) . . ?
O2_5 Cu6 Cu5 85.6(3) . . ?
O11 Cu6 Cu5 172.1(5) . . ?
O1_9 Cu7 O3_1 89.7(5) . 7_666 ?
O1_9 Cu7 O3_8 169.2(4) . . ?
O3_1 Cu7 O3_8 89.6(5) 7_666 . ?
O1_9 Cu7 O1_4 90.5(5) . . ?
O3_1 Cu7 O1_4 169.6(4) 7_666 . ?
O3_8 Cu7 O1_4 88.3(5) . . ?
O1_9 Cu7 O3 98.7(5) . . ?
O3_1 Cu7 O3 95.0(6) 7_666 . ?
O3_8 Cu7 O3 92.1(6) . . ?
O1_4 Cu7 O3 95.2(6) . . ?
O1_9 Cu7 Cu8 85.0(3) . . ?
O3_1 Cu7 Cu8 85.5(3) 7_666 . ?
O3_8 Cu7 Cu8 84.2(3) . . ?
O1_4 Cu7 Cu8 84.2(3) . . ?
O3 Cu7 Cu8 176.3(5) . . ?
O4_1 Cu8 O2_4 170.9(4) 7_666 . ?
O4_1 Cu8 O2_9 91.4(5) 7_666 . ?
O2_4 Cu8 O2_9 88.3(4) . . ?
O4_1 Cu8 O4_8 89.2(5) 7_666 . ?
O2_4 Cu8 O4_8 89.5(5) . . ?
O2_9 Cu8 O4_8 169.1(4) . . ?
O4_1 Cu8 O7 93.7(6) 7_666 . ?
O2_4 Cu8 O7 95.4(6) . . ?
O2_9 Cu8 O7 95.4(5) . . ?
O4_8 Cu8 O7 95.5(5) . . ?
O4_1 Cu8 Cu7 84.9(3) 7_666 . ?
O2_4 Cu8 Cu7 86.0(3) . . ?
O2_9 Cu8 Cu7 83.5(3) . . ?
O4_8 Cu8 Cu7 85.7(3) . . ?
O7 Cu8 Cu7 178.2(6) . . ?
O3_10 Cu9 O3_9 87.8(5) . . ?
O3_10 Cu9 O3_7 167.7(5) . . ?
O3_9 Cu9 O3_7 89.4(4) . . ?
O3_10 Cu9 O1_11 92.2(5) . . ?
O3_9 Cu9 O1_11 170.6(4) . . ?
O3_7 Cu9 O1_11 88.6(4) . . ?
O3_10 Cu9 O4 98.5(7) . . ?
O3_9 Cu9 O4 93.4(7) . . ?
O3_7 Cu9 O4 93.6(7) . . ?
O1_11 Cu9 O4 95.9(7) . . ?
O3_10 Cu9 Cu10 84.8(4) . . ?
O3_9 Cu9 Cu10 85.6(3) . . ?
O3_7 Cu9 Cu10 83.1(3) . . ?
O1_11 Cu9 Cu10 85.0(3) . . ?
O4 Cu9 Cu10 176.5(6) . . ?
O4_10 Cu10 O4_9 90.1(5) . . ?
O4_10 Cu10 O4_7 171.6(5) . . ?
O4_9 Cu10 O4_7 89.6(5) . . ?
O4_10 Cu10 O2_11 90.5(5) . . ?
O4_9 Cu10 O2_11 167.5(4) . . ?
O4_7 Cu10 O2_11 88.0(4) . . ?
O4_10 Cu10 O12 99.2(5) . . ?
O4_9 Cu10 O12 97.1(5) . . ?
O4_7 Cu10 O12 89.2(5) . . ?
O2_11 Cu10 O12 95.2(5) . . ?
O4_10 Cu10 Cu9 85.4(3) . . ?
O4_9 Cu10 Cu9 83.9(3) . . ?
O4_7 Cu10 Cu9 86.2(3) . . ?
O2_11 Cu10 Cu9 83.6(3) . . ?
O12 Cu10 Cu9 175.3(4) . . ?
O1_12 Cu11 O1_6 168.9(4) 8_465 . ?
O1_12 Cu11 O3_11 87.6(5) 8_465 . ?
O1_6 Cu11 O3_11 90.1(5) . . ?
O1_12 Cu11 O1_8 90.1(5) 8_465 7_666 ?
O1_6 Cu11 O1_8 89.8(5) . 7_666 ?
O3_11 Cu11 O1_8 167.4(4) . 7_666 ?
O1_12 Cu11 O5 98.4(6) 8_465 . ?
O1_6 Cu11 O5 92.6(6) . . ?
O3_11 Cu11 O5 97.2(6) . . ?
O1_8 Cu11 O5 95.4(6) 7_666 . ?
O1_12 Cu11 Cu12 85.0(3) 8_465 . ?
O1_6 Cu11 Cu12 84.0(3) . . ?
O3_11 Cu11 Cu12 83.7(3) . . ?
O1_8 Cu11 Cu12 83.7(3) 7_666 . ?
O5 Cu11 Cu12 176.5(6) . . ?
O2_12 Cu12 O4_11 88.6(5) 8_465 . ?
O2_12 Cu12 O2_8 90.2(5) 8_465 7_666 ?
O4_11 Cu12 O2_8 171.5(4) . 7_666 ?
O2_12 Cu12 O2_6 168.1(4) 8_465 . ?
O4_11 Cu12 O2_6 88.5(5) . . ?
O2_8 Cu12 O2_6 90.9(5) 7_666 . ?
O2_12 Cu12 Cu11 83.7(3) 8_465 . ?
O4_11 Cu12 Cu11 85.8(3) . . ?
O2_8 Cu12 Cu11 85.7(3) 7_666 . ?
O2_6 Cu12 Cu11 84.5(3) . . ?
C7_1 O1_1 Cu1 121.6(10) . . ?
C7_1 O2_1 Cu2 117.8(9) . . ?
C8_1 O3_1 Cu7 121.2(9) . 7_666 ?
C8_1 O4_1 Cu8 123.9(9) . 7_666 ?
C9_1 N1_1 C4_1 129.3(18) . . ?
C9_1 N1_1 H1N_1 115.3 . . ?
C4_1 N1_1 H1N_1 115.3 . . ?
C2_1 C1_1 C6_1 120.0 . . ?
C2_1 C1_1 H1_1 120.0 . . ?
C6_1 C1_1 H1_1 120.0 . . ?
C1_1 C2_1 C3_1 120.0 . . ?
C1_1 C2_1 C7_1 118.7(10) . . ?
C3_1 C2_1 C7_1 121.0(10) . . ?
C2_1 C3_1 C4_1 120.0 . . ?
C2_1 C3_1 H3_1 120.0 . . ?
C4_1 C3_1 H3_1 120.0 . . ?
N1_1 C4_1 C5_1 123.5(12) . . ?
N1_1 C4_1 C3_1 116.4(12) . . ?
C5_1 C4_1 C3_1 120.0 . . ?
C4_1 C5_1 C6_1 120.0 . . ?
C4_1 C5_1 H5_1 120.0 . . ?
C6_1 C5_1 H5_1 120.0 . . ?
C5_1 C6_1 C1_1 120.0 . . ?
C5_1 C6_1 C8_1 119.1(9) . . ?
C1_1 C6_1 C8_1 120.8(9) . . ?
O1_1 C7_1 O2_1 130.1(13) . . ?
O1_1 C7_1 C2_1 114.2(14) . . ?
O2_1 C7_1 C2_1 115.5(13) . . ?
O4_1 C8_1 O3_1 124.0(12) . . ?
O4_1 C8_1 C6_1 120.2(13) . . ?
O3_1 C8_1 C6_1 115.7(13) . . ?
O5_1 C9_1 N1_1 114(2) . . ?
O5_1 C9_1 C10_1 126.1(19) . . ?
N1_1 C9_1 C10_1 120.1(14) . . ?
C11_1 C10_1 C9_1 109.4(10) . . ?
C11_1 C10_1 H10A_1 109.8 . . ?
C9_1 C10_1 H10A_1 109.8 . . ?
C11_1 C10_1 H10B_1 109.8 . . ?
C9_1 C10_1 H10B_1 109.8 . . ?
H10A_1 C10_1 H10B_1 108.2 . . ?
C12_1 C11_1 C16_1 120.0 . . ?
C12_1 C11_1 C10_1 120.4(8) . . ?
C16_1 C11_1 C10_1 119.6(8) . . ?
C13_1 C12_1 C11_1 120.0 . . ?
C13_1 C12_1 H12_1 120.0 . . ?
C11_1 C12_1 H12_1 120.0 . . ?
C12_1 C13_1 C14_1 120.0 . . ?
C12_1 C13_1 H13_1 120.0 . . ?
C14_1 C13_1 H13_1 120.0 . . ?
C15_1 C14_1 C13_1 120.0 . . ?
C15_1 C14_1 H14_1 120.0 . . ?
C13_1 C14_1 H14_1 120.0 . . ?
C16_1 C15_1 C14_1 120.0 . . ?
C16_1 C15_1 H15_1 120.0 . . ?
C14_1 C15_1 H15_1 120.0 . . ?
C15_1 C16_1 C11_1 120.0 . . ?
C15_1 C16_1 H16_1 120.0 . . ?
C11_1 C16_1 H16_1 120.0 . . ?
C7_2 O1_2 Cu3 117.4(9) . . ?
C7_2 O2_2 Cu4 126.2(11) . . ?
C8_2 O3_2 Cu1 115.0(8) . . ?
C8_2 O4_2 Cu2 124.9(10) . . ?
C9_2 N1_2 C4_2 133.3(14) . . ?
C9_2 N1_2 H1N_2 113.4 . . ?
C4_2 N1_2 H1N_2 113.4 . . ?
C2_2 C1_2 C6_2 120.0 . . ?
C2_2 C1_2 H1_2 120.0 . . ?
C6_2 C1_2 H1_2 120.0 . . ?
C3_2 C2_2 C1_2 120.0 . . ?
C3_2 C2_2 C7_2 117.9(10) . . ?
C1_2 C2_2 C7_2 122.0(10) . . ?
C4_2 C3_2 C2_2 120.0 . . ?
C4_2 C3_2 H3_2 120.0 . . ?
C2_2 C3_2 H3_2 120.0 . . ?
N1_2 C4_2 C5_2 118.3(10) . . ?
N1_2 C4_2 C3_2 121.7(10) . . ?
C5_2 C4_2 C3_2 120.0 . . ?
C6_2 C5_2 C4_2 120.0 . . ?
C6_2 C5_2 H5_2 120.0 . . ?
C4_2 C5_2 H5_2 120.0 . . ?
C5_2 C6_2 C1_2 120.0 . . ?
C5_2 C6_2 C8_2 118.0(10) . . ?
C1_2 C6_2 C8_2 121.6(10) . . ?
O2_2 C7_2 O1_2 126.4(12) . . ?
O2_2 C7_2 C2_2 119.1(15) . . ?
O1_2 C7_2 C2_2 114.1(13) . . ?
O4_2 C8_2 O3_2 128.2(12) . . ?
O4_2 C8_2 C6_2 118.1(14) . . ?
O3_2 C8_2 C6_2 112.9(12) . . ?
O5_2 C9_2 N1_2 125.1(16) . . ?
O5_2 C9_2 C10_2 114.6(15) . . ?
N1_2 C9_2 C10_2 120.4(12) . . ?
C11_2 C10_2 C9_2 114.5(10) . . ?
C11_2 C10_2 H10A_2 108.6 . . ?
C9_2 C10_2 H10A_2 108.6 . . ?
C11_2 C10_2 H10B_2 108.6 . . ?
C9_2 C10_2 H10B_2 108.6 . . ?
H10A_2 C10_2 H10B_2 107.6 . . ?
C12_2 C11_2 C16_2 120.0 . . ?
C12_2 C11_2 C10_2 120.2(7) . . ?
C16_2 C11_2 C10_2 119.8(7) . . ?
C13_2 C12_2 C11_2 120.0 . . ?
C13_2 C12_2 H12_2 120.0 . . ?
C11_2 C12_2 H12_2 120.0 . . ?
C14_2 C13_2 C12_2 120.0 . . ?
C14_2 C13_2 H13_2 120.0 . . ?
C12_2 C13_2 H13_2 120.0 . . ?
C13_2 C14_2 C15_2 120.0 . . ?
C13_2 C14_2 H14_2 120.0 . . ?
C15_2 C14_2 H14_2 120.0 . . ?
C16_2 C15_2 C14_2 120.0 . . ?
C16_2 C15_2 H15_2 120.0 . . ?
C14_2 C15_2 H15_2 120.0 . . ?
C15_2 C16_2 C11_2 120.0 . . ?
C15_2 C16_2 H16_2 120.0 . . ?
C11_2 C16_2 H16_2 120.0 . . ?
C7_3 O1_3 Cu1 125.5(10) . . ?
C7_3 O2_3 Cu2 120.6(9) . . ?
C8_3 O3_3 Cu5 126.2(10) . . ?
C8_3 O4_3 Cu6 118.4(9) . . ?
C9_3 N1_3 C4_3 133.3(16) . . ?
C9_3 N1_3 H1N_3 113.4 . . ?
C4_3 N1_3 H1N_3 113.4 . . ?
C2_3 C1_3 C6_3 120.0 . . ?
C2_3 C1_3 H1_3 120.0 . . ?
C6_3 C1_3 H1_3 120.0 . . ?
C1_3 C2_3 C3_3 120.0 . . ?
C1_3 C2_3 C7_3 117.2(9) . . ?
C3_3 C2_3 C7_3 122.8(9) . . ?
C4_3 C3_3 C2_3 120.0 . . ?
C4_3 C3_3 H3_3 120.0 . . ?
C2_3 C3_3 H3_3 120.0 . . ?
N1_3 C4_3 C5_3 119.6(11) . . ?
N1_3 C4_3 C3_3 120.4(11) . . ?
C5_3 C4_3 C3_3 120.0 . . ?
C4_3 C5_3 C6_3 120.0 . . ?
C4_3 C5_3 H5_3 120.0 . . ?
C6_3 C5_3 H5_3 120.0 . . ?
C5_3 C6_3 C1_3 120.0 . . ?
C5_3 C6_3 C8_3 121.3(10) . . ?
C1_3 C6_3 C8_3 118.5(10) . . ?
O1_3 C7_3 O2_3 124.3(12) . . ?
O1_3 C7_3 C2_3 120.4(14) . . ?
O2_3 C7_3 C2_3 115.1(13) . . ?
O3_3 C8_3 O4_3 126.5(12) . . ?
O3_3 C8_3 C6_3 118.5(15) . . ?
O4_3 C8_3 C6_3 114.7(14) . . ?
O5_3 C9_3 N1_3 123.7(18) . . ?
O5_3 C9_3 C10_3 117.0(18) . . ?
N1_3 C9_3 C10_3 119.3(14) . . ?
C9_3 C10_3 C11_3 114.7(9) . . ?
C9_3 C10_3 H10A_3 108.6 . . ?
C11_3 C10_3 H10A_3 108.6 . . ?
C9_3 C10_3 H10B_3 108.6 . . ?
C11_3 C10_3 H10B_3 108.6 . . ?
H10A_3 C10_3 H10B_3 107.6 . . ?
C12_3 C11_3 C16_3 120.0 . . ?
C12_3 C11_3 C10_3 119.7(7) . . ?
C16_3 C11_3 C10_3 120.3(7) . . ?
C13_3 C12_3 C11_3 120.0 . . ?
C13_3 C12_3 H12_3 120.0 . . ?
C11_3 C12_3 H12_3 120.0 . . ?
C14_3 C13_3 C12_3 120.0 . . ?
C14_3 C13_3 H13_3 120.0 . . ?
C12_3 C13_3 H13_3 120.0 . . ?
C13_3 C14_3 C15_3 120.0 . . ?
C13_3 C14_3 H14_3 120.0 . . ?
C15_3 C14_3 H14_3 120.0 . . ?
C16_3 C15_3 C14_3 120.0 . . ?
C16_3 C15_3 H15_3 120.0 . . ?
C14_3 C15_3 H15_3 120.0 . . ?
C15_3 C16_3 C11_3 120.0 . . ?
C15_3 C16_3 H16_3 120.0 . . ?
C11_3 C16_3 H16_3 120.0 . . ?
C7_4 O1_4 Cu7 118.6(8) . . ?
C7_4 O2_4 Cu8 119.7(9) . . ?
C8_4 O3_4 Cu3 121.3(10) . . ?
C8_4 O4_4 Cu4 121.2(9) . . ?
C9_4 N1_4 C4_4 133.2(18) . . ?
C9_4 N1_4 H1N_4 113.4 . . ?
C4_4 N1_4 H1N_4 113.4 . . ?
C2_4 C1_4 C6_4 120.0 . . ?
C2_4 C1_4 H1_4 120.0 . . ?
C6_4 C1_4 H1_4 120.0 . . ?
C3_4 C2_4 C1_4 120.0 . . ?
C3_4 C2_4 C7_4 119.1(9) . . ?
C1_4 C2_4 C7_4 120.8(9) . . ?
C2_4 C3_4 C4_4 120.0 . . ?
C2_4 C3_4 H3_4 120.0 . . ?
C4_4 C3_4 H3_4 120.0 . . ?
C5_4 C4_4 C3_4 120.0 . . ?
C5_4 C4_4 N1_4 119.3(11) . . ?
C3_4 C4_4 N1_4 120.7(11) . . ?
C4_4 C5_4 C6_4 120.0 . . ?
C4_4 C5_4 H5_4 120.0 . . ?
C6_4 C5_4 H5_4 120.0 . . ?
C5_4 C6_4 C1_4 120.0 . . ?
C5_4 C6_4 C8_4 119.5(10) . . ?
C1_4 C6_4 C8_4 120.2(10) . . ?
O2_4 C7_4 O1_4 131.1(12) . . ?
O2_4 C7_4 C2_4 116.5(12) . . ?
O1_4 C7_4 C2_4 112.3(12) . . ?
O3_4 C8_4 O4_4 127.8(12) . . ?
O3_4 C8_4 C6_4 115.4(15) . . ?
O4_4 C8_4 C6_4 116.6(14) . . ?
O5_4 C9_4 N1_4 119(2) . . ?
O5_4 C9_4 C10_4 121(2) . . ?
N1_4 C9_4 C10_4 119.9(14) . . ?
C11_4 C10_4 C9_4 113.3(10) . . ?
C11_4 C10_4 H10A_4 108.9 . . ?
C9_4 C10_4 H10A_4 108.9 . . ?
C11_4 C10_4 H10B_4 108.9 . . ?
C9_4 C10_4 H10B_4 108.9 . . ?
H10A_4 C10_4 H10B_4 107.7 . . ?
C12_4 C11_4 C16_4 120.0 . . ?
C12_4 C11_4 C10_4 120.1(8) . . ?
C16_4 C11_4 C10_4 119.9(8) . . ?
C13_4 C12_4 C11_4 120.0 . . ?
C13_4 C12_4 H12_4 120.0 . . ?
C11_4 C12_4 H12_4 120.0 . . ?
C12_4 C13_4 C14_4 120.0 . . ?
C12_4 C13_4 H13_4 120.0 . . ?
C14_4 C13_4 H13_4 120.0 . . ?
C15_4 C14_4 C13_4 120.0 . . ?
C15_4 C14_4 H14_4 120.0 . . ?
C13_4 C14_4 H14_4 120.0 . . ?
C16_4 C15_4 C14_4 120.0 . . ?
C16_4 C15_4 H15_4 120.0 . . ?
C14_4 C15_4 H15_4 120.0 . . ?
C15_4 C16_4 C11_4 120.0 . . ?
C15_4 C16_4 H16_4 120.0 . . ?
C11_4 C16_4 H16_4 120.0 . . ?
C7_5 O1_5 Cu5 125.1(9) . . ?
C7_5 O2_5 Cu6 116.6(10) . . ?
C8_5 O3_5 Cu3 121.6(9) . . ?
C8_5 O4_5 Cu4 119.0(9) . . ?
C9_5 N1_5 C4_5 133.8(19) . . ?
C9_5 N1_5 H1N_5 113.1 . . ?
C4_5 N1_5 H1N_5 113.1 . . ?
C2_5 C1_5 C6_5 120.0 . . ?
C2_5 C1_5 H1_5 120.0 . . ?
C6_5 C1_5 H1_5 120.0 . . ?
C1_5 C2_5 C3_5 120.0 . . ?
C1_5 C2_5 C7_5 116.5(10) . . ?
C3_5 C2_5 C7_5 123.4(10) . . ?
C2_5 C3_5 C4_5 120.0 . . ?
C2_5 C3_5 H3_5 120.0 . . ?
C4_5 C3_5 H3_5 120.0 . . ?
C3_5 C4_5 C5_5 120.0 . . ?
C3_5 C4_5 N1_5 118.2(13) . . ?
C5_5 C4_5 N1_5 121.0(13) . . ?
C6_5 C5_5 C4_5 120.0 . . ?
C6_5 C5_5 H5_5 120.0 . . ?
C4_5 C5_5 H5_5 120.0 . . ?
C5_5 C6_5 C1_5 120.0 . . ?
C5_5 C6_5 C8_5 118.9(11) . . ?
C1_5 C6_5 C8_5 121.0(11) . . ?
O1_5 C7_5 O2_5 128.5(13) . . ?
O1_5 C7_5 C2_5 120.3(13) . . ?
O2_5 C7_5 C2_5 110.9(13) . . ?
O3_5 C8_5 O4_5 128.5(12) . . ?
O3_5 C8_5 C6_5 116.5(14) . . ?
O4_5 C8_5 C6_5 114.8(14) . . ?
O5_5 C9_5 N1_5 120(2) . . ?
O5_5 C9_5 C10_5 119(2) . . ?
N1_5 C9_5 C10_5 121.6(15) . . ?
C11_5 C10_5 C9_5 113.4(11) . . ?
C12_5 C11_5 C16_5 120.0 . . ?
C12_5 C11_5 C10_5 120.0(8) . . ?
C16_5 C11_5 C10_5 120.0(8) . . ?
C13_5 C12_5 C11_5 120.0 . . ?
C13_5 C12_5 H12_5 120.0 . . ?
C11_5 C12_5 H12_5 120.0 . . ?
C12_5 C13_5 C14_5 120.0 . . ?
C12_5 C13_5 H13_5 120.0 . . ?
C14_5 C13_5 H13_5 120.0 . . ?
C15_5 C14_5 C13_5 120.0 . . ?
C15_5 C14_5 H14_5 120.0 . . ?
C13_5 C14_5 H14_5 120.0 . . ?
C14_5 C15_5 C16_5 120.0 . . ?
C14_5 C15_5 H15_5 120.0 . . ?
C16_5 C15_5 H15_5 120.0 . . ?
C15_5 C16_5 C11_5 120.0 . . ?
C15_5 C16_5 H16_5 120.0 . . ?
C11_5 C16_5 H16_5 120.0 . . ?
C7_6 O1_6 Cu11 122.0(9) . . ?
C7_6 O2_6 Cu12 120.2(10) . . ?
C8_6 O3_6 Cu5 121.9(11) . . ?
C8_6 O4_6 Cu6 120.8(9) . . ?
C9_6 N1_6 C4_6 124.5(16) . . ?
C9_6 N1_6 H1N_6 117.7 . . ?
C4_6 N1_6 H1N_6 117.7 . . ?
C2_6 C1_6 C6_6 120.0 . . ?
C2_6 C1_6 H1_6 120.0 . . ?
C6_6 C1_6 H1_6 120.0 . . ?
C1_6 C2_6 C3_6 120.0 . . ?
C1_6 C2_6 C7_6 119.8(9) . . ?
C3_6 C2_6 C7_6 120.1(9) . . ?
C2_6 C3_6 C4_6 120.0 . . ?
C2_6 C3_6 H3_6 120.0 . . ?
C4_6 C3_6 H3_6 120.0 . . ?
N1_6 C4_6 C5_6 125.3(12) . . ?
N1_6 C4_6 C3_6 114.6(12) . . ?
C5_6 C4_6 C3_6 120.0 . . ?
C4_6 C5_6 C6_6 120.0 . . ?
C4_6 C5_6 H5_6 120.0 . . ?
C6_6 C5_6 H5_6 120.0 . . ?
C5_6 C6_6 C1_6 120.0 . . ?
C5_6 C6_6 C8_6 122.7(10) . . ?
C1_6 C6_6 C8_6 117.1(10) . . ?
O2_6 C7_6 O1_6 128.1(14) . . ?
O2_6 C7_6 C2_6 117.1(13) . . ?
O1_6 C7_6 C2_6 114.6(13) . . ?
O3_6 C8_6 O4_6 127.6(14) . . ?
O3_6 C8_6 C6_6 116.5(15) . . ?
O4_6 C8_6 C6_6 113.7(13) . . ?
O5_6 C9_6 N1_6 130.3(18) . . ?
O5_6 C9_6 C10_6 111.0(19) . . ?
N1_6 C9_6 C10_6 118.7(14) . . ?
C11_6 C10_6 C9_6 113.2(10) . . ?
C11_6 C10_6 H10A_6 108.9 . . ?
C9_6 C10_6 H10A_6 108.9 . . ?
C11_6 C10_6 H10B_6 108.9 . . ?
C9_6 C10_6 H10B_6 108.9 . . ?
H10A_6 C10_6 H10B_6 107.8 . . ?
C12_6 C11_6 C16_6 120.0 . . ?
C12_6 C11_6 C10_6 120.6(8) . . ?
C16_6 C11_6 C10_6 119.4(8) . . ?
C13_6 C12_6 C11_6 120.0 . . ?
C13_6 C12_6 H12_6 120.0 . . ?
C11_6 C12_6 H12_6 120.0 . . ?
C12_6 C13_6 C14_6 120.0 . . ?
C12_6 C13_6 H13_6 120.0 . . ?
C14_6 C13_6 H13_6 120.0 . . ?
C13_6 C14_6 C15_6 120.0 . . ?
C13_6 C14_6 H14_6 120.0 . . ?
C15_6 C14_6 H14_6 120.0 . . ?
C16_6 C15_6 C14_6 120.0 . . ?
C16_6 C15_6 H15_6 120.0 . . ?
C14_6 C15_6 H15_6 120.0 . . ?
C15_6 C16_6 C11_6 120.0 . . ?
C15_6 C16_6 H16_6 120.0 . . ?
C11_6 C16_6 H16_6 120.0 . . ?
C7_7 O1_7 Cu5 115.4(9) . . ?
C7_7 O2_7 Cu6 122.6(10) . . ?
C8_7 O3_7 Cu9 121.9(9) . . ?
C8_7 O4_7 Cu10 118.9(9) . . ?
C9_7 N1_7 C4_7 130.7(14) . . ?
C9_7 N1_7 H1N_7 114.6 . . ?
C4_7 N1_7 H1N_7 114.6 . . ?
C2_7 C1_7 C6_7 120.0 . . ?
C2_7 C1_7 H1_7 120.0 . . ?
C6_7 C1_7 H1_7 120.0 . . ?
C3_7 C2_7 C1_7 120.0 . . ?
C3_7 C2_7 C7_7 118.1(10) . . ?
C1_7 C2_7 C7_7 121.4(10) . . ?
C2_7 C3_7 C4_7 120.0 . . ?
C2_7 C3_7 H3_7 120.0 . . ?
C4_7 C3_7 H3_7 120.0 . . ?
C3_7 C4_7 C5_7 120.0 . . ?
C3_7 C4_7 N1_7 117.2(9) . . ?
C5_7 C4_7 N1_7 122.8(9) . . ?
C6_7 C5_7 C4_7 120.0 . . ?
C6_7 C5_7 H5_7 120.0 . . ?
C4_7 C5_7 H5_7 120.0 . . ?
C5_7 C6_7 C1_7 120.0 . . ?
C5_7 C6_7 C8_7 120.2(9) . . ?
C1_7 C6_7 C8_7 119.6(9) . . ?
O2_7 C7_7 O1_7 131.2(12) . . ?
O2_7 C7_7 C2_7 115.9(14) . . ?
O1_7 C7_7 C2_7 112.5(13) . . ?
O3_7 C8_7 O4_7 129.3(12) . . ?
O3_7 C8_7 C6_7 117.0(12) . . ?
O4_7 C8_7 C6_7 113.7(12) . . ?
O5_7 C9_7 N1_7 120.9(14) . . ?
O5_7 C9_7 C10_7 118.6(14) . . ?
N1_7 C9_7 C10_7 120.4(12) . . ?
C9_7 C10_7 C11_7 117.8(11) . . ?
C9_7 C10_7 H10A_7 107.9 . . ?
C11_7 C10_7 H10A_7 107.9 . . ?
C9_7 C10_7 H10B_7 107.9 . . ?
C11_7 C10_7 H10B_7 107.9 . . ?
H10A_7 C10_7 H10B_7 107.2 . . ?
C12_7 C11_7 C16_7 120.0 . . ?
C12_7 C11_7 C10_7 121.5(7) . . ?
C16_7 C11_7 C10_7 118.5(7) . . ?
C11_7 C12_7 C13_7 120.0 . . ?
C11_7 C12_7 H12_7 120.0 . . ?
C13_7 C12_7 H12_7 120.0 . . ?
C14_7 C13_7 C12_7 120.0 . . ?
C14_7 C13_7 H13_7 120.0 . . ?
C12_7 C13_7 H13_7 120.0 . . ?
C13_7 C14_7 C15_7 120.0 . . ?
C13_7 C14_7 H14_7 120.0 . . ?
C15_7 C14_7 H14_7 120.0 . . ?
C16_7 C15_7 C14_7 120.0 . . ?
C16_7 C15_7 H15_7 120.0 . . ?
C14_7 C15_7 H15_7 120.0 . . ?
C15_7 C16_7 C11_7 120.0 . . ?
C15_7 C16_7 H16_7 120.0 . . ?
C11_7 C16_7 H16_7 120.0 . . ?
C7_8 O1_8 Cu11 119.7(10) . 7_666 ?
C7_8 O2_8 Cu12 117.6(8) . 7_666 ?
C8_8 O3_8 Cu7 120.7(8) . . ?
C8_8 O4_8 Cu8 118.5(8) . . ?
C9_8 N1_8 C4_8 127.7(12) . . ?
C9_8 N1_8 H1N_8 116.2 . . ?
C4_8 N1_8 H1N_8 116.2 . . ?
C2_8 C1_8 C6_8 120.0 . . ?
C2_8 C1_8 H1_8 120.0 . . ?
C6_8 C1_8 H1_8 120.0 . . ?
C1_8 C2_8 C3_8 120.0 . . ?
C1_8 C2_8 C7_8 117.6(9) . . ?
C3_8 C2_8 C7_8 122.3(9) . . ?
C4_8 C3_8 C2_8 120.0 . . ?
C4_8 C3_8 H3_8 120.0 . . ?
C2_8 C3_8 H3_8 120.0 . . ?
C3_8 C4_8 C5_8 120.0 . . ?
C3_8 C4_8 N1_8 124.1(8) . . ?
C5_8 C4_8 N1_8 115.9(8) . . ?
C6_8 C5_8 C4_8 120.0 . . ?
C6_8 C5_8 H5_8 120.0 . . ?
C4_8 C5_8 H5_8 120.0 . . ?
C5_8 C6_8 C1_8 120.0 . . ?
C5_8 C6_8 C8_8 121.8(8) . . ?
C1_8 C6_8 C8_8 118.0(8) . . ?
O1_8 C7_8 O2_8 131.6(12) . . ?
O1_8 C7_8 C2_8 116.6(13) . . ?
O2_8 C7_8 C2_8 111.4(11) . . ?
O3_8 C8_8 O4_8 129.7(11) . . ?
O3_8 C8_8 C6_8 113.9(11) . . ?
O4_8 C8_8 C6_8 116.0(10) . . ?
O5_8 C9_8 N1_8 122.1(12) . . ?
O5_8 C9_8 C10_8 121.2(12) . . ?
N1_8 C9_8 C10_8 116.6(11) . . ?
C11_8 C10_8 C9_8 114.7(9) . . ?
C11_8 C10_8 H10A_8 108.6 . . ?
C9_8 C10_8 H10A_8 108.6 . . ?
C11_8 C10_8 H10B_8 108.6 . . ?
C9_8 C10_8 H10B_8 108.6 . . ?
H10A_8 C10_8 H10B_8 107.6 . . ?
C12_8 C11_8 C16_8 120.0 . . ?
C12_8 C11_8 C10_8 120.0(7) . . ?
C16_8 C11_8 C10_8 120.0(7) . . ?
C13_8 C12_8 C11_8 120.0 . . ?
C13_8 C12_8 H12_8 120.0 . . ?
C11_8 C12_8 H12_8 120.0 . . ?
C12_8 C13_8 C14_8 120.0 . . ?
C12_8 C13_8 H13_8 120.0 . . ?
C14_8 C13_8 H13_8 120.0 . . ?
C13_8 C14_8 C15_8 120.0 . . ?
C13_8 C14_8 H14_8 120.0 . . ?
C15_8 C14_8 H14_8 120.0 . . ?
C14_8 C15_8 C16_8 120.0 . . ?
C14_8 C15_8 H15_8 120.0 . . ?
C16_8 C15_8 H15_8 120.0 . . ?
C15_8 C16_8 C11_8 120.0 . . ?
C15_8 C16_8 H16_8 120.0 . . ?
C11_8 C16_8 H16_8 120.0 . . ?
C7_9 O1_9 Cu7 121.0(8) . . ?
C7_9 O2_9 Cu8 121.7(9) . . ?
C8_9 O3_9 Cu9 119.2(8) . . ?
C8_9 O4_9 Cu10 121.2(9) . . ?
C9_9 N1_9 C4_9 129.1(14) . . ?
C9_9 N1_9 H1N_9 115.5 . . ?
C4_9 N1_9 H1N_9 115.5 . . ?
C2_9 C1_9 C6_9 120.0 . . ?
C2_9 C1_9 H1_9 120.0 . . ?
C6_9 C1_9 H1_9 120.0 . . ?
C3_9 C2_9 C1_9 120.0 . . ?
C3_9 C2_9 C7_9 120.5(8) . . ?
C1_9 C2_9 C7_9 119.3(8) . . ?
C4_9 C3_9 C2_9 120.0 . . ?
C4_9 C3_9 H3_9 120.0 . . ?
C2_9 C3_9 H3_9 120.0 . . ?
N1_9 C4_9 C3_9 119.9(10) . . ?
N1_9 C4_9 C5_9 120.0(10) . . ?
C3_9 C4_9 C5_9 120.0 . . ?
C6_9 C5_9 C4_9 120.0 . . ?
C6_9 C5_9 H5_9 120.0 . . ?
C4_9 C5_9 H5_9 120.0 . . ?
C5_9 C6_9 C1_9 120.0 . . ?
C5_9 C6_9 C8_9 119.2(9) . . ?
C1_9 C6_9 C8_9 120.7(9) . . ?
O2_9 C7_9 O1_9 127.9(11) . . ?
O2_9 C7_9 C2_9 118.0(11) . . ?
O1_9 C7_9 C2_9 113.6(10) . . ?
O3_9 C8_9 O4_9 129.6(11) . . ?
O3_9 C8_9 C6_9 115.0(12) . . ?
O4_9 C8_9 C6_9 115.2(12) . . ?
O5_9 C9_9 N1_9 119.0(14) . . ?
O5_9 C9_9 C10_9 121.8(14) . . ?
N1_9 C9_9 C10_9 119.1(12) . . ?
C11_9 C10_9 C9_9 112.9(9) . . ?
C11_9 C10_9 H10A_9 109.0 . . ?
C9_9 C10_9 H10A_9 109.0 . . ?
C11_9 C10_9 H10B_9 109.0 . . ?
C9_9 C10_9 H10B_9 109.0 . . ?
H10A_9 C10_9 H10B_9 107.8 . . ?
C12_9 C11_9 C16_9 120.0 . . ?
C12_9 C11_9 C10_9 119.6(8) . . ?
C16_9 C11_9 C10_9 120.4(8) . . ?
C13_9 C12_9 C11_9 120.0 . . ?
C13_9 C12_9 H12_9 120.0 . . ?
C11_9 C12_9 H12_9 120.0 . . ?
C14_9 C13_9 C12_9 120.0 . . ?
C14_9 C13_9 H13_9 120.0 . . ?
C12_9 C13_9 H13_9 120.0 . . ?
C13_9 C14_9 C15_9 120.0 . . ?
C13_9 C14_9 H14_9 120.0 . . ?
C15_9 C14_9 H14_9 120.0 . . ?
C16_9 C15_9 C14_9 120.0 . . ?
C16_9 C15_9 H15_9 120.0 . . ?
C14_9 C15_9 H15_9 120.0 . . ?
C15_9 C16_9 C11_9 120.0 . . ?
C15_9 C16_9 H16_9 120.0 . . ?
C11_9 C16_9 H16_9 120.0 . . ?
C7_10 O1_10 Cu1 125.5(9) . 7_666 ?
C7_10 O2_10 Cu2 117.9(9) . 7_666 ?
C8_10 O3_10 Cu9 119.5(10) . . ?
C8_10 O4_10 Cu10 118.3(9) . . ?
C9_10 N1_10 C4_10 133(2) . . ?
C9_10 N1_10 H1N_10 113.7 . . ?
C4_10 N1_10 H1N_10 113.7 . . ?
C2_10 C1_10 C6_10 120.0 . . ?
C2_10 C1_10 H1_10 120.0 . . ?
C6_10 C1_10 H1_10 120.0 . . ?
C3_10 C2_10 C1_10 120.0 . . ?
C3_10 C2_10 C7_10 119.8(10) . . ?
C1_10 C2_10 C7_10 120.1(10) . . ?
C2_10 C3_10 C4_10 120.0 . . ?
C2_10 C3_10 H3_10 120.0 . . ?
C4_10 C3_10 H3_10 120.0 . . ?
N1_10 C4_10 C5_10 115.4(13) . . ?
N1_10 C4_10 C3_10 124.4(13) . . ?
C5_10 C4_10 C3_10 120.0 . . ?
C6_10 C5_10 C4_10 120.0 . . ?
C6_10 C5_10 H5_10 120.0 . . ?
C4_10 C5_10 H5_10 120.0 . . ?
C5_10 C6_10 C1_10 120.0 . . ?
C5_10 C6_10 C8_10 122.3(10) . . ?
C1_10 C6_10 C8_10 117.5(10) . . ?
O1_10 C7_10 O2_10 126.5(12) . . ?
O1_10 C7_10 C2_10 116.9(13) . . ?
O2_10 C7_10 C2_10 115.6(13) . . ?
O3_10 C8_10 O4_10 131.0(13) . . ?
O3_10 C8_10 C6_10 117.6(14) . . ?
O4_10 C8_10 C6_10 111.3(13) . . ?
O5_10 C9_10 N1_10 120(2) . . ?
O5_10 C9_10 C10_10 122(3) . . ?
N1_10 C9_10 C10_10 118.3(15) . . ?
C11_10 C10_10 C9_10 128.7(17) . . ?
C11_10 C10_10 H10A_10 105.1 . . ?
C9_10 C10_10 H10A_10 105.1 . . ?
C11_10 C10_10 H10B_10 105.1 . . ?
C9_10 C10_10 H10B_10 105.1 . . ?
H10A_10 C10_10 H10B_10 105.9 . . ?
C12_10 C11_10 C16_10 120.0 . . ?
C12_10 C11_10 C10_10 120.5(8) . . ?
C16_10 C11_10 C10_10 119.5(8) . . ?
C13_10 C12_10 C11_10 120.0 . . ?
C13_10 C12_10 H12_10 120.0 . . ?
C11_10 C12_10 H12_10 120.0 . . ?
C14_10 C13_10 C12_10 120.0 . . ?
C14_10 C13_10 H13_10 120.0 . . ?
C12_10 C13_10 H13_10 120.0 . . ?
C13_10 C14_10 C15_10 120.0 . . ?
C13_10 C14_10 H14_10 120.0 . . ?
C15_10 C14_10 H14_10 120.0 . . ?
C14_10 C15_10 C16_10 120.0 . . ?
C14_10 C15_10 H15_10 120.0 . . ?
C16_10 C15_10 H15_10 120.0 . . ?
C15_10 C16_10 C11_10 120.0 . . ?
C15_10 C16_10 H16_10 120.0 . . ?
C11_10 C16_10 H16_10 120.0 . . ?
C7_11 O1_11 Cu9 118.5(8) . . ?
C7_11 O2_11 Cu10 120.2(9) . . ?
C8_11 O3_11 Cu11 120.9(8) . . ?
C8_11 O4_11 Cu12 120.0(8) . . ?
C9_11 N1_11 C4_11 128.4(15) . . ?
C9_11 N1_11 H1N_11 115.8 . . ?
C4_11 N1_11 H1N_11 115.8 . . ?
C2_11 C1_11 C6_11 120.0 . . ?
C2_11 C1_11 H1_11 120.0 . . ?
C6_11 C1_11 H1_11 120.0 . . ?
C3_11 C2_11 C1_11 120.0 . . ?
C3_11 C2_11 C7_11 120.2(8) . . ?
C1_11 C2_11 C7_11 119.7(8) . . ?
C2_11 C3_11 C4_11 120.0 . . ?
C2_11 C3_11 H3_11 120.0 . . ?
C4_11 C3_11 H3_11 120.0 . . ?
C3_11 C4_11 C5_11 120.0 . . ?
C3_11 C4_11 N1_11 118.9(9) . . ?
C5_11 C4_11 N1_11 121.1(9) . . ?
C6_11 C5_11 C4_11 120.0 . . ?
C6_11 C5_11 H5_11 120.0 . . ?
C4_11 C5_11 H5_11 120.0 . . ?
C5_11 C6_11 C1_11 120.0 . . ?
C5_11 C6_11 C8_11 119.9(8) . . ?
C1_11 C6_11 C8_11 120.1(8) . . ?
O1_11 C7_11 O2_11 131.1(11) . . ?
O1_11 C7_11 C2_11 114.3(11) . . ?
O2_11 C7_11 C2_11 114.5(12) . . ?
O3_11 C8_11 O4_11 128.1(12) . . ?
O3_11 C8_11 C6_11 116.3(11) . . ?
O4_11 C8_11 C6_11 115.3(11) . . ?
O5_11 C9_11 N1_11 123.7(19) . . ?
O5_11 C9_11 C10_11 115(2) . . ?
N1_11 C9_11 C10_11 121.3(15) . . ?
C7_12 O1_12 Cu11 125.2(9) . 8_566 ?
C7_12 O2_12 Cu12 123.4(9) . 8_566 ?
C8_12 O3_12 Cu3 122.4(10) . 2_756 ?
C8_12 O4_12 Cu4 119.0(9) . 2_756 ?
C9_12 N1_12 C4_12 127.6(13) . . ?
C9_12 N1_12 H1N_12 116.2 . . ?
C4_12 N1_12 H1N_12 116.2 . . ?
C2_12 C1_12 C6_12 120.0 . . ?
C2_12 C1_12 H1_12 120.0 . . ?
C6_12 C1_12 H1_12 120.0 . . ?
C1_12 C2_12 C3_12 120.0 . . ?
C1_12 C2_12 C7_12 119.0(9) . . ?
C3_12 C2_12 C7_12 120.8(9) . . ?
C4_12 C3_12 C2_12 120.0 . . ?
C4_12 C3_12 H3_12 120.0 . . ?
C2_12 C3_12 H3_12 120.0 . . ?
N1_12 C4_12 C3_12 116.3(11) . . ?
N1_12 C4_12 C5_12 123.4(10) . . ?
C3_12 C4_12 C5_12 120.0 . . ?
C6_12 C5_12 C4_12 120.0 . . ?
C6_12 C5_12 H5_12 120.0 . . ?
C4_12 C5_12 H5_12 120.0 . . ?
C5_12 C6_12 C1_12 120.0 . . ?
C5_12 C6_12 C8_12 121.6(10) . . ?
C1_12 C6_12 C8_12 118.4(10) . . ?
O1_12 C7_12 O2_12 120.5(13) . . ?
O1_12 C7_12 C2_12 118.5(13) . . ?
O2_12 C7_12 C2_12 118.7(13) . . ?
O4_12 C8_12 O3_12 129.8(13) . . ?
O4_12 C8_12 C6_12 112.3(13) . . ?
O3_12 C8_12 C6_12 117.9(15) . . ?
O5_12 C9_12 N1_12 120.0(14) . . ?
O5_12 C9_12 C10_12 119.7(15) . . ?
N1_12 C9_12 C10_12 120.1(12) . . ?
C11_12 C10_12 C9_12 119.0(11) . . ?
C11_12 C10_12 H10A_12 107.6 . . ?
C9_12 C10_12 H10A_12 107.6 . . ?
C11_12 C10_12 H10B_12 107.6 . . ?
C9_12 C10_12 H10B_12 107.6 . . ?
H10A_12 C10_12 H10B_12 107.0 . . ?
C12_12 C11_12 C16_12 120.0 . . ?
C12_12 C11_12 C10_12 120.0(7) . . ?
C16_12 C11_12 C10_12 120.0(7) . . ?
C11_12 C12_12 C13_12 120.0 . . ?
C11_12 C12_12 H12_12 120.0 . . ?
C13_12 C12_12 H12_12 120.0 . . ?
C14_12 C13_12 C12_12 120.0 . . ?
C14_12 C13_12 H13_12 120.0 . . ?
C12_12 C13_12 H13_12 120.0 . . ?
C15_12 C14_12 C13_12 120.0 . . ?
C15_12 C14_12 H14_12 120.0 . . ?
C13_12 C14_12 H14_12 120.0 . . ?
C14_12 C15_12 C16_12 120.0 . . ?
C14_12 C15_12 H15_12 120.0 . . ?
C16_12 C15_12 H15_12 120.0 . . ?
C15_12 C16_12 C11_12 120.0 . . ?
C15_12 C16_12 H16_12 120.0 . . ?
C11_12 C16_12 H16_12 120.0 . . ?

loop_
_geom_bond_atom_site_label_1
_geom_bond_atom_site_label_2
_geom_bond_distance
_geom_bond_site_symmetry_2
_geom_bond_publ_flag
Cu1 O1_3 1.932(12) . ?
Cu1 O3_2 1.948(11) . ?
Cu1 O1_10 1.955(12) 7_666 ?
Cu1 O1_1 1.981(11) . ?
Cu1 O1 2.151(15) . ?
Cu1 Cu2 2.633(3) . ?
Cu2 O2_3 1.947(12) . ?
Cu2 O4_2 1.960(12) . ?
Cu2 O2_10 1.970(12) 7_666 ?
Cu2 O2_1 1.977(12) . ?
Cu2 O8 2.225(13) . ?
Cu3 O3_12 1.932(11) 2_756 ?
Cu3 O3_5 1.932(11) . ?
Cu3 O3_4 1.987(11) . ?
Cu3 O1_2 1.997(11) . ?
Cu3 O2 2.121(15) . ?
Cu3 Cu4 2.640(3) . ?
Cu4 O2_2 1.932(11) . ?
Cu4 O4_4 1.936(11) . ?
Cu4 O4_5 1.955(11) . ?
Cu4 O4_12 1.997(13) 2_756 ?
Cu4 O10 2.284(19) . ?
Cu5 O1_5 1.910(13) . ?
Cu5 O3_3 1.927(11) . ?
Cu5 O1_7 1.965(10) . ?
Cu5 O3_6 1.982(11) . ?
Cu5 O6 2.179(15) . ?
Cu5 Cu6 2.646(3) . ?
Cu6 O4_6 1.932(12) . ?
Cu6 O4_3 1.953(12) . ?
Cu6 O2_7 1.978(11) . ?
Cu6 O2_5 1.997(12) . ?
Cu6 O11 2.286(15) . ?
Cu7 O1_9 1.924(10) . ?
Cu7 O3_1 1.943(12) 7_666 ?
Cu7 O3_8 1.958(10) . ?
Cu7 O1_4 1.987(12) . ?
Cu7 O3 2.169(11) . ?
Cu7 Cu8 2.650(3) . ?
Cu8 O4_1 1.909(13) 7_666 ?
Cu8 O2_4 1.932(12) . ?
Cu8 O2_9 1.946(11) . ?
Cu8 O4_8 1.951(11) . ?
Cu8 O7 2.181(13) . ?
Cu9 O3_10 1.946(13) . ?
Cu9 O3_9 1.952(10) . ?
Cu9 O3_7 1.986(11) . ?
Cu9 O1_11 1.987(10) . ?
Cu9 O4 2.168(15) . ?
Cu9 Cu10 2.647(3) . ?
Cu10 O4_10 1.908(12) . ?
Cu10 O4_9 1.943(11) . ?
Cu10 O4_7 1.953(12) . ?
Cu10 O2_11 1.961(10) . ?
Cu10 O12 2.228(13) . ?
Cu11 O1_12 1.905(13) 8_465 ?
Cu11 O1_6 1.949(13) . ?
Cu11 O3_11 1.993(11) . ?
Cu11 O1_8 2.012(12) 7_666 ?
Cu11 O5 2.202(14) . ?
Cu11 Cu12 2.628(3) . ?
Cu12 O2_12 1.923(13) 8_465 ?
Cu12 O4_11 1.947(11) . ?
Cu12 O2_8 1.966(11) 7_666 ?
Cu12 O2_6 2.003(13) . ?
O1_1 C7_1 1.234(18) . ?
O2_1 C7_1 1.282(18) . ?
O3_1 C8_1 1.327(18) . ?
O4_1 C8_1 1.314(18) . ?
O5_1 C9_1 1.249(12) . ?
N1_1 C9_1 1.319(10) . ?
N1_1 C4_1 1.346(17) . ?
N1_1 H1N_1 0.8800 . ?
C1_1 C2_1 1.3900 . ?
C1_1 C6_1 1.3900 . ?
C1_1 H1_1 0.9500 . ?
C2_1 C3_1 1.3900 . ?
C2_1 C7_1 1.511(12) . ?
C3_1 C4_1 1.3900 . ?
C3_1 H3_1 0.9500 . ?
C4_1 C5_1 1.3900 . ?
C5_1 C6_1 1.3900 . ?
C5_1 H5_1 0.9500 . ?
C6_1 C8_1 1.508(12) . ?
C9_1 C10_1 1.525(9) . ?
C10_1 C11_1 1.513(6) . ?
C10_1 H10A_1 0.9900 . ?
C10_1 H10B_1 0.9900 . ?
C11_1 C12_1 1.3900 . ?
C11_1 C16_1 1.3900 . ?
C12_1 C13_1 1.3900 . ?
C12_1 H12_1 0.9500 . ?
C13_1 C14_1 1.3900 . ?
C13_1 H13_1 0.9500 . ?
C14_1 C15_1 1.3900 . ?
C14_1 H14_1 0.9500 . ?
C15_1 C16_1 1.3900 . ?
C15_1 H15_1 0.9500 . ?
C16_1 H16_1 0.9500 . ?
O1_2 C7_2 1.281(19) . ?
O2_2 C7_2 1.232(18) . ?
O3_2 C8_2 1.348(19) . ?
O4_2 C8_2 1.231(17) . ?
O5_2 C9_2 1.228(11) . ?
N1_2 C9_2 1.334(10) . ?
N1_2 C4_2 1.364(16) . ?
N1_2 H1N_2 0.8800 . ?
C1_2 C2_2 1.3900 . ?
C1_2 C6_2 1.3900 . ?
C1_2 H1_2 0.9500 . ?
C2_2 C3_2 1.3900 . ?
C2_2 C7_2 1.515(11) . ?
C3_2 C4_2 1.3900 . ?
C3_2 H3_2 0.9500 . ?
C4_2 C5_2 1.3900 . ?
C5_2 C6_2 1.3900 . ?
C5_2 H5_2 0.9500 . ?
C6_2 C8_2 1.500(12) . ?
C9_2 C10_2 1.515(9) . ?
C10_2 C11_2 1.513(6) . ?
C10_2 H10A_2 0.9900 . ?
C10_2 H10B_2 0.9900 . ?
C11_2 C12_2 1.3900 . ?
C11_2 C16_2 1.3900 . ?
C12_2 C13_2 1.3900 . ?
C12_2 H12_2 0.9500 . ?
C13_2 C14_2 1.3900 . ?
C13_2 H13_2 0.9500 . ?
C14_2 C15_2 1.3900 . ?
C14_2 H14_2 0.9500 . ?
C15_2 C16_2 1.3900 . ?
C15_2 H15_2 0.9500 . ?
C16_2 H16_2 0.9500 . ?
O1_3 C7_3 1.251(18) . ?
O2_3 C7_3 1.307(18) . ?
O3_3 C8_3 1.219(19) . ?
O4_3 C8_3 1.31(2) . ?
O5_3 C9_3 1.222(11) . ?
N1_3 C9_3 1.339(11) . ?
N1_3 C4_3 1.364(16) . ?
N1_3 H1N_3 0.8800 . ?
C1_3 C2_3 1.3900 . ?
C1_3 C6_3 1.3900 . ?
C1_3 H1_3 0.9500 . ?
C2_3 C3_3 1.3900 . ?
C2_3 C7_3 1.514(12) . ?
C3_3 C4_3 1.3900 . ?
C3_3 H3_3 0.9500 . ?
C4_3 C5_3 1.3900 . ?
C5_3 C6_3 1.3900 . ?
C5_3 H5_3 0.9500 . ?
C6_3 C8_3 1.512(12) . ?
C9_3 C10_3 1.507(9) . ?
C10_3 C11_3 1.508(6) . ?
C10_3 H10A_3 0.9900 . ?
C10_3 H10B_3 0.9900 . ?
C11_3 C12_3 1.3900 . ?
C11_3 C16_3 1.3900 . ?
C12_3 C13_3 1.3900 . ?
C12_3 H12_3 0.9500 . ?
C13_3 C14_3 1.3900 . ?
C13_3 H13_3 0.9500 . ?
C14_3 C15_3 1.3900 . ?
C14_3 H14_3 0.9500 . ?
C15_3 C16_3 1.3900 . ?
C15_3 H15_3 0.9500 . ?
C16_3 H16_3 0.9500 . ?
O1_4 C7_4 1.280(17) . ?
O2_4 C7_4 1.264(17) . ?
O3_4 C8_4 1.216(19) . ?
O4_4 C8_4 1.271(19) . ?
O5_4 C9_4 1.246(11) . ?
N1_4 C9_4 1.331(11) . ?
N1_4 C4_4 1.396(18) . ?
N1_4 H1N_4 0.8800 . ?
C1_4 C2_4 1.3900 . ?
C1_4 C6_4 1.3900 . ?
C1_4 H1_4 0.9500 . ?
C2_4 C3_4 1.3900 . ?
C2_4 C7_4 1.518(12) . ?
C3_4 C4_4 1.3900 . ?
C3_4 H3_4 0.9500 . ?
C4_4 C5_4 1.3900 . ?
C5_4 C6_4 1.3900 . ?
C5_4 H5_4 0.9500 . ?
C6_4 C8_4 1.514(11) . ?
C9_4 C10_4 1.521(9) . ?
C10_4 C11_4 1.509(6) . ?
C10_4 H10A_4 0.9900 . ?
C10_4 H10B_4 0.9900 . ?
C11_4 C12_4 1.3900 . ?
C11_4 C16_4 1.3900 . ?
C12_4 C13_4 1.3900 . ?
C12_4 H12_4 0.9500 . ?
C13_4 C14_4 1.3900 . ?
C13_4 H13_4 0.9500 . ?
C14_4 C15_4 1.3900 . ?
C14_4 H14_4 0.9500 . ?
C15_4 C16_4 1.3900 . ?
C15_4 H15_4 0.9500 . ?
C16_4 H16_4 0.9500 . ?
O1_5 C7_5 1.230(18) . ?
O2_5 C7_5 1.280(18) . ?
O3_5 C8_5 1.264(18) . ?
O4_5 C8_5 1.285(19) . ?
O5_5 C9_5 1.238(12) . ?
N1_5 C9_5 1.334(11) . ?
N1_5 C4_5 1.43(2) . ?
N1_5 H1N_5 0.8800 . ?
C1_5 C2_5 1.3900 . ?
C1_5 C6_5 1.3900 . ?
C1_5 H1_5 0.9500 . ?
C2_5 C3_5 1.3900 . ?
C2_5 C7_5 1.523(12) . ?
C3_5 C4_5 1.3900 . ?
C3_5 H3_5 0.9500 . ?
C4_5 C5_5 1.3900 . ?
C5_5 C6_5 1.3900 . ?
C5_5 H5_5 0.9500 . ?
C6_5 C8_5 1.522(12) . ?
C9_5 C10_5 1.515(9) . ?
C10_5 C11_5 1.511(6) . ?
C11_5 C12_5 1.3900 . ?
C11_5 C16_5 1.3900 . ?
C12_5 C13_5 1.3900 . ?
C12_5 H12_5 0.9500 . ?
C13_5 C14_5 1.3900 . ?
C13_5 H13_5 0.9500 . ?
C14_5 C15_5 1.3900 . ?
C14_5 H14_5 0.9500 . ?
C15_5 C16_5 1.3900 . ?
C15_5 H15_5 0.9500 . ?
C16_5 H16_5 0.9500 . ?
O1_6 C7_6 1.289(18) . ?
O2_6 C7_6 1.198(17) . ?
O3_6 C8_6 1.211(18) . ?
O4_6 C8_6 1.291(19) . ?
O5_6 C9_6 1.241(11) . ?
N1_6 C9_6 1.338(11) . ?
N1_6 C4_6 1.380(16) . ?
N1_6 H1N_6 0.8800 . ?
C1_6 C2_6 1.3900 . ?
C1_6 C6_6 1.3900 . ?
C1_6 H1_6 0.9500 . ?
C2_6 C3_6 1.3900 . ?
C2_6 C7_6 1.515(12) . ?
C3_6 C4_6 1.3900 . ?
C3_6 H3_6 0.9500 . ?
C4_6 C5_6 1.3900 . ?
C5_6 C6_6 1.3900 . ?
C5_6 H5_6 0.9500 . ?
C6_6 C8_6 1.545(12) . ?
C9_6 C10_6 1.516(9) . ?
C10_6 C11_6 1.511(6) . ?
C10_6 H10A_6 0.9900 . ?
C10_6 H10B_6 0.9900 . ?
C11_6 C12_6 1.3900 . ?
C11_6 C16_6 1.3900 . ?
C12_6 C13_6 1.3900 . ?
C12_6 H12_6 0.9500 . ?
C13_6 C14_6 1.3900 . ?
C13_6 H13_6 0.9500 . ?
C14_6 C15_6 1.3900 . ?
C14_6 H14_6 0.9500 . ?
C15_6 C16_6 1.3900 . ?
C15_6 H15_6 0.9500 . ?
C16_6 H16_6 0.9500 . ?
O1_7 C7_7 1.269(19) . ?
O2_7 C7_7 1.230(18) . ?
O3_7 C8_7 1.236(16) . ?
O4_7 C8_7 1.292(17) . ?
O5_7 C9_7 1.227(11) . ?
N1_7 C9_7 1.345(10) . ?
N1_7 C4_7 1.422(15) . ?
N1_7 H1N_7 0.8800 . ?
C1_7 C2_7 1.3900 . ?
C1_7 C6_7 1.3900 . ?
C1_7 H1_7 0.9500 . ?
C2_7 C3_7 1.3900 . ?
C2_7 C7_7 1.523(12) . ?
C3_7 C4_7 1.3900 . ?
C3_7 H3_7 0.9500 . ?
C4_7 C5_7 1.3900 . ?
C5_7 C6_7 1.3900 . ?
C5_7 H5_7 0.9500 . ?
C6_7 C8_7 1.530(11) . ?
C9_7 C10_7 1.511(9) . ?
C10_7 C11_7 1.512(6) . ?
C10_7 H10A_7 0.9900 . ?
C10_7 H10B_7 0.9900 . ?
C11_7 C12_7 1.3900 . ?
C11_7 C16_7 1.3900 . ?
C12_7 C13_7 1.3900 . ?
C12_7 H12_7 0.9500 . ?
C13_7 C14_7 1.3900 . ?
C13_7 H13_7 0.9500 . ?
C14_7 C15_7 1.3900 . ?
C14_7 H14_7 0.9500 . ?
C15_7 C16_7 1.3900 . ?
C15_7 H15_7 0.9500 . ?
C16_7 H16_7 0.9500 . ?
O1_8 C7_8 1.177(17) . ?
O2_8 C7_8 1.308(18) . ?
O3_8 C8_8 1.261(15) . ?
O4_8 C8_8 1.288(16) . ?
O5_8 C9_8 1.226(10) . ?
N1_8 C9_8 1.347(10) . ?
N1_8 C4_8 1.408(13) . ?
N1_8 H1N_8 0.8800 . ?
C1_8 C2_8 1.3900 . ?
C1_8 C6_8 1.3900 . ?
C1_8 H1_8 0.9500 . ?
C2_8 C3_8 1.3900 . ?
C2_8 C7_8 1.530(12) . ?
C3_8 C4_8 1.3900 . ?
C3_8 H3_8 0.9500 . ?
C4_8 C5_8 1.3900 . ?
C5_8 C6_8 1.3900 . ?
C5_8 H5_8 0.9500 . ?
C6_8 C8_8 1.529(11) . ?
C9_8 C10_8 1.517(9) . ?
C10_8 C11_8 1.508(6) . ?
C10_8 H10A_8 0.9900 . ?
C10_8 H10B_8 0.9900 . ?
C11_8 C12_8 1.3900 . ?
C11_8 C16_8 1.3900 . ?
C12_8 C13_8 1.3900 . ?
C12_8 H12_8 0.9500 . ?
C13_8 C14_8 1.3900 . ?
C13_8 H13_8 0.9500 . ?
C14_8 C15_8 1.3900 . ?
C14_8 H14_8 0.9500 . ?
C15_8 C16_8 1.3900 . ?
C15_8 H15_8 0.9500 . ?
C16_8 H16_8 0.9500 . ?
O1_9 C7_9 1.272(15) . ?
O2_9 C7_9 1.254(15) . ?
O3_9 C8_9 1.263(16) . ?
O4_9 C8_9 1.277(17) . ?
O5_9 C9_9 1.232(11) . ?
N1_9 C9_9 1.336(10) . ?
N1_9 C4_9 1.387(15) . ?
N1_9 H1N_9 0.8800 . ?
C1_9 C2_9 1.3900 . ?
C1_9 C6_9 1.3900 . ?
C1_9 H1_9 0.9500 . ?
C2_9 C3_9 1.3900 . ?
C2_9 C7_9 1.545(11) . ?
C3_9 C4_9 1.3900 . ?
C3_9 H3_9 0.9500 . ?
C4_9 C5_9 1.3900 . ?
C5_9 C6_9 1.3900 . ?
C5_9 H5_9 0.9500 . ?
C6_9 C8_9 1.515(11) . ?
C9_9 C10_9 1.520(9) . ?
C10_9 C11_9 1.511(6) . ?
C10_9 H10A_9 0.9900 . ?
C10_9 H10B_9 0.9900 . ?
C11_9 C12_9 1.3900 . ?
C11_9 C16_9 1.3900 . ?
C12_9 C13_9 1.3900 . ?
C12_9 H12_9 0.9500 . ?
C13_9 C14_9 1.3900 . ?
C13_9 H13_9 0.9500 . ?
C14_9 C15_9 1.3900 . ?
C14_9 H14_9 0.9500 . ?
C15_9 C16_9 1.3900 . ?
C15_9 H15_9 0.9500 . ?
C16_9 H16_9 0.9500 . ?
O1_10 C7_10 1.224(17) . ?
O2_10 C7_10 1.300(18) . ?
O3_10 C8_10 1.208(18) . ?
O4_10 C8_10 1.338(19) . ?
O5_10 C9_10 1.257(12) . ?
N1_10 C9_10 1.333(11) . ?
N1_10 C4_10 1.39(2) . ?
N1_10 H1N_10 0.8800 . ?
C1_10 C2_10 1.3900 . ?
C1_10 C6_10 1.3900 . ?
C1_10 H1_10 0.9500 . ?
C2_10 C3_10 1.3900 . ?
C2_10 C7_10 1.514(12) . ?
C3_10 C4_10 1.3900 . ?
C3_10 H3_10 0.9500 . ?
C4_10 C5_10 1.3900 . ?
C5_10 C6_10 1.3900 . ?
C5_10 H5_10 0.9500 . ?
C6_10 C8_10 1.531(12) . ?
C9_10 C10_10 1.515(9) . ?
C10_10 C11_10 1.511(6) . ?
C10_10 H10A_10 0.9900 . ?
C10_10 H10B_10 0.9900 . ?
C11_10 C12_10 1.3900 . ?
C11_10 C16_10 1.3900 . ?
C12_10 C13_10 1.3900 . ?
C12_10 H12_10 0.9500 . ?
C13_10 C14_10 1.3900 . ?
C13_10 H13_10 0.9500 . ?
C14_10 C15_10 1.3900 . ?
C14_10 H14_10 0.9500 . ?
C15_10 C16_10 1.3900 . ?
C15_10 H15_10 0.9500 . ?
C16_10 H16_10 0.9500 . ?
O1_11 C7_11 1.223(16) . ?
O2_11 C7_11 1.259(16) . ?
O3_11 C8_11 1.237(16) . ?
O4_11 C8_11 1.298(16) . ?
O5_11 C9_11 1.239(11) . ?
N1_11 C9_11 1.345(10) . ?
N1_11 C4_11 1.478(16) . ?
N1_11 H1N_11 0.8800 . ?
C1_11 C2_11 1.3900 . ?
C1_11 C6_11 1.3900 . ?
C1_11 H1_11 0.9500 . ?
C2_11 C3_11 1.3900 . ?
C2_11 C7_11 1.513(11) . ?
C3_11 C4_11 1.3900 . ?
C3_11 H3_11 0.9500 . ?
C4_11 C5_11 1.3900 . ?
C5_11 C6_11 1.3900 . ?
C5_11 H5_11 0.9500 . ?
C6_11 C8_11 1.520(11) . ?
C9_11 C10_11 1.518(9) . ?
O1_12 C7_12 1.268(17) . ?
O2_12 C7_12 1.336(18) . ?
O3_12 C8_12 1.248(19) . ?
O4_12 C8_12 1.237(18) . ?
O5_12 C9_12 1.247(11) . ?
N1_12 C9_12 1.335(10) . ?
N1_12 C4_12 1.374(15) . ?
N1_12 H1N_12 0.8800 . ?
C1_12 C2_12 1.3900 . ?
C1_12 C6_12 1.3900 . ?
C1_12 H1_12 0.9500 . ?
C2_12 C3_12 1.3900 . ?
C2_12 C7_12 1.513(12) . ?
C3_12 C4_12 1.3900 . ?
C3_12 H3_12 0.9500 . ?
C4_12 C5_12 1.3900 . ?
C5_12 C6_12 1.3900 . ?
C5_12 H5_12 0.9500 . ?
C6_12 C8_12 1.535(12) . ?
C9_12 C10_12 1.511(9) . ?
C10_12 C11_12 1.511(6) . ?
C10_12 H10A_12 0.9900 . ?
C10_12 H10B_12 0.9900 . ?
C11_12 C12_12 1.3900 . ?
C11_12 C16_12 1.3900 . ?
C12_12 C13_12 1.3900 . ?
C12_12 H12_12 0.9500 . ?
C13_12 C14_12 1.3900 . ?
C13_12 H13_12 0.9500 . ?
C14_12 C15_12 1.3900 . ?
C14_12 H14_12 0.9500 . ?
C15_12 C16_12 1.3900 . ?
C15_12 H15_12 0.9500 . ?
C16_12 H16_12 0.9500 . ?
